data_4103951
loop_
_publ_author_name
'Rita De Zorzi'
'Nicol Guidolin'
'Lucio Randaccio'
'Roberto Purrello'
'Silvano Geremia'

_publ_contact_author 'Geremia, Silvano'
_publ_contact_author_email sgeremia@units.it
_publ_section_title
;
 Nanoporous Crystals of Calixarene/Porphyrin Supramolecular Complex
 Functionalized by Diffusion and Coordination of Metal Ions
;
_journal_name_full 'Journal of the American Chemical Society'
_journal_page_first 2487
_journal_page_last 2489
_journal_paper_doi 10.1021/ja808850d
_journal_volume 131
_journal_year 2009
_chemical_formula_sum 'C296 H362 N24 Na20 O162 S16'
_chemical_formula_weight 7820.86
_chemical_name_systematic
;
 ?
;
_space_group_IT_number 88
_symmetry_cell_setting tetragonal
_symmetry_space_group_name_Hall '-I 4ad'
_symmetry_space_group_name_H-M 'I 41/a :2'
_atom_sites_solution_hydrogens geom
_atom_sites_solution_primary direct
_atom_sites_solution_secondary difmap
_audit_creation_date 2008-07-28T19:06:26-00:00
_audit_creation_method 'WinGX routine CIF_UPDATE'
_cell_angle_alpha 90
_cell_angle_beta 90
_cell_angle_gamma 90
_cell_formula_units_Z 8
_cell_length_a 50.3695(7)
_cell_length_b 50.3695(7)
_cell_length_c 48.0517(6)
_cell_measurement_temperature 100(2)
_cell_volume 121911(3)
_computing_structure_refinement 'SHELXL-97 (Sheldrick, 1997)'
_diffrn_ambient_temperature 100(2)
_diffrn_measured_fraction_theta_full 0.88
_diffrn_measured_fraction_theta_max 0.88
_diffrn_radiation_monochromator graphite
_diffrn_radiation_wavelength 1
_diffrn_reflns_av_R_equivalents 0
_diffrn_reflns_av_unetI/netI 0.041
_diffrn_reflns_limit_h_max 48
_diffrn_reflns_limit_h_min 0
_diffrn_reflns_limit_k_max 50
_diffrn_reflns_limit_k_min 0
_diffrn_reflns_limit_l_max 0
_diffrn_reflns_limit_l_min -45
_diffrn_reflns_number 27704
_diffrn_reflns_theta_full 29.85
_diffrn_reflns_theta_max 29.85
_diffrn_reflns_theta_min 2.2
_exptl_absorpt_coefficient_mu 0.305
_exptl_absorpt_correction_type none
_exptl_crystal_density_diffrn 0.852
_exptl_crystal_density_method 'not measured'
_exptl_crystal_F_000 32624
_exptl_crystal_size_max 0.2
_exptl_crystal_size_mid 0.1
_exptl_crystal_size_min 0.1
_refine_diff_density_max 1.424
_refine_diff_density_min -0.464
_refine_diff_density_rms 0.078
_refine_ls_extinction_coef 0.00061(4)
_refine_ls_extinction_expression Fc^*^=kFc[1+0.001xFc^2^\l^3^/sin(2\q)]^-1/4^
_refine_ls_extinction_method SHELXL
_refine_ls_goodness_of_fit_ref 1.001
_refine_ls_hydrogen_treatment mixed
_refine_ls_matrix_type full
_refine_ls_number_parameters 2154
_refine_ls_number_reflns 27704
_refine_ls_number_restraints 82
_refine_ls_restrained_S_all 1.005
_refine_ls_R_factor_all 0.1379
_refine_ls_R_factor_gt 0.1173
_refine_ls_shift/su_max 0.443
_refine_ls_shift/su_mean 0.017
_refine_ls_structure_factor_coef Fsqd
_refine_ls_weighting_details 'calc w=1/[\s^2^(Fo^2^)+(0.3000P)^2^+0.0000P] where P=(Fo^2^+2Fc^2^)/3'
_refine_ls_weighting_scheme calc
_refine_ls_wR_factor_gt 0.3237
_refine_ls_wR_factor_ref 0.3567
_reflns_number_gt 18391
_reflns_number_total 27704
_reflns_threshold_expression >2sigma(I)
_cod_data_source_file ja808850d_si_002.cif
_cod_data_source_block new-na8
_cod_depositor_comments
;

2024-01-10
Z value and formula fixed to values more according to usual
chemical conventions.                 miguel
;
_cod_original_formula_sum 'C148 H181 N12 Na10 O81 S8'
_cod_original_formula_weight 3910.43
_cod_original_formula_units_Z 16
_cod_original_sg_symbol_H-M 'I 41/a'
_cod_database_code 4103951

loop_
_symmetry_equiv_pos_as_xyz
'x, y, z'
'-x+1/2, -y, z+1/2'
'-y+3/4, x+1/4, z+1/4'
'y+3/4, -x+3/4, z+3/4'
'x+1/2, y+1/2, z+1/2'
'-x+1, -y+1/2, z+1'
'-y+5/4, x+3/4, z+3/4'
'y+5/4, -x+5/4, z+5/4'
'-x, -y, -z'
'x-1/2, y, -z-1/2'
'y-3/4, -x-1/4, -z-1/4'
'-y-3/4, x-3/4, -z-3/4'
'-x+1/2, -y+1/2, -z+1/2'
'x, y+1/2, -z'
'y-1/4, -x+1/4, -z+1/4'
'-y-1/4, x-1/4, -z-1/4'

loop_
_atom_site_label
_atom_site_type_symbol
_atom_site_fract_x
_atom_site_fract_y
_atom_site_fract_z
_atom_site_U_iso_or_equiv
_atom_site_adp_type
_atom_site_occupancy
_atom_site_symmetry_multiplicity
_atom_site_calc_flag
_atom_site_refinement_flags
_atom_site_disorder_assembly
_atom_site_disorder_group
N1_1 N -0.03375(11) 0.07524(10) 0.03788(9) 0.0891(14) Uani 1 1 d . . .
C01_1 C -0.06022(13) 0.08051(13) 0.03817(12) 0.0884(17) Uani 1 1 d . . .
C02_1 C -0.07113(14) 0.07477(14) 0.06511(13) 0.0981(19) Uani 1 1 d . . .
H02_1 H -0.0893 0.0763 0.0703 0.118 Uiso 1 1 calc R . .
C03_1 C -0.05114(13) 0.06688(13) 0.08156(13) 0.0971(19) Uani 1 1 d . . .
H03_1 H -0.0526 0.0622 0.1007 0.117 Uiso 1 1 calc R . .
C04_1 C -0.02680(13) 0.06666(13) 0.06503(13) 0.0913(17) Uani 1 1 d . . .
C05_1 C -0.00151(14) 0.06065(13) 0.07379(12) 0.0914(17) Uani 1 1 d . . .
C06_1 C 0.00153(12) 0.05511(16) 0.10456(13) 0.0946(18) Uani 1 1 d . . .
C07_1 C -0.00268(16) 0.07429(19) 0.12376(18) 0.130(3) Uani 1 1 d . . .
H07_1 H -0.007 0.0917 0.1178 0.156 Uiso 1 1 calc R . .
C08_1 C -0.0008(2) 0.0690(3) 0.1512(2) 0.166(5) Uani 1 1 d . . .
H08_1 H -0.0037 0.083 0.1641 0.2 Uiso 1 1 calc R . .
N5_1 N 0.00469(16) 0.0461(4) 0.16044(18) 0.196(6) Uani 1 1 d D . .
C09_1 C 0.00928(18) 0.0265(3) 0.1429(3) 0.167(5) Uani 1 1 d . . .
H09_1 H 0.0134 0.0094 0.1499 0.201 Uiso 1 1 calc R . .
C10_1 C 0.00819(14) 0.03029(19) 0.11434(17) 0.119(2) Uani 1 1 d . . .
H10_1 H 0.0119 0.0161 0.1019 0.143 Uiso 1 1 calc R . .
C11_1 C 0.0065(2) 0.0383(4) 0.19036(18) 0.303(11) Uani 1 1 d D . .
H11A_1 H -0.0051 0.023 0.1938 0.455 Uiso 1 1 calc R . .
H11B_1 H 0.0009 0.0532 0.2021 0.455 Uiso 1 1 calc R . .
H11C_1 H 0.0249 0.0335 0.1948 0.455 Uiso 1 1 calc R . .
N2_1 N -0.03834(10) 0.09676(10) -0.01722(9) 0.0842(13) Uani 1 1 d . . .
C21_1 C -0.03631(13) 0.10662(12) -0.04439(12) 0.0863(17) Uani 1 1 d . . .
C22_1 C -0.06256(13) 0.11523(12) -0.05283(13) 0.0909(17) Uani 1 1 d . . .
H22_1 H -0.067 0.1228 -0.0703 0.109 Uiso 1 1 calc R . .
C23_1 C -0.07966(13) 0.11073(12) -0.03188(11) 0.0872(17) Uani 1 1 d . . .
H23_1 H -0.0982 0.1143 -0.0319 0.105 Uiso 1 1 calc R . .
C24_1 C -0.06441(12) 0.09936(12) -0.00935(12) 0.0835(16) Uani 1 1 d . . .
C25_1 C -0.07463(12) 0.09120(12) 0.01619(11) 0.0841(16) Uani 1 1 d . . .
C26_1 C -0.10327(13) 0.09632(14) 0.02176(11) 0.0870(17) Uani 1 1 d . . .
C27_1 C -0.11381(16) 0.12181(16) 0.02122(12) 0.104(2) Uani 1 1 d . . .
H27_1 H -0.103 0.1365 0.0163 0.125 Uiso 1 1 calc R . .
C28_1 C -0.14057(17) 0.12553(17) 0.02796(14) 0.105(2) Uani 1 1 d . . .
H28_1 H -0.148 0.1429 0.0274 0.126 Uiso 1 1 calc R . .
N6_1 N -0.15541(11) 0.10536(16) 0.03506(10) 0.0998(16) Uani 1 1 d . . .
C29_1 C -0.14642(16) 0.08055(18) 0.03496(12) 0.0967(19) Uani 1 1 d . . .
H29_1 H -0.158 0.0662 0.0393 0.116 Uiso 1 1 calc R . .
C30_1 C -0.12065(16) 0.07579(15) 0.02857(12) 0.0952(18) Uani 1 1 d . . .
H30_1 H -0.1143 0.058 0.0287 0.114 Uiso 1 1 calc R . .
C31_1 C -0.18386(13) 0.11018(18) 0.04271(17) 0.128(3) Uani 1 1 d . . .
H31A_1 H -0.1861 0.1286 0.0487 0.191 Uiso 1 1 calc R . .
H31B_1 H -0.189 0.0982 0.0579 0.191 Uiso 1 1 calc R . .
H31C_1 H -0.1952 0.1068 0.0265 0.191 Uiso 1 1 calc R . .
N3_1 N 0.01800(11) 0.08769(10) -0.02581(9) 0.0896(14) Uani 1 1 d . . .
C41_1 C 0.04450(14) 0.08401(13) -0.02527(12) 0.0899(17) Uani 1 1 d . . .
C42_1 C 0.05544(14) 0.09079(15) -0.05187(13) 0.106(2) Uani 1 1 d . . .
H42_1 H 0.0736 0.0896 -0.057 0.127 Uiso 1 1 calc R . .
C43_1 C 0.03543(14) 0.09914(15) -0.06828(13) 0.105(2) Uani 1 1 d . . .
H43_1 H 0.0369 0.105 -0.087 0.127 Uiso 1 1 calc R . .
C44_1 C 0.01119(14) 0.09745(14) -0.05190(13) 0.0990(19) Uani 1 1 d . . .
C45_1 C -0.01368(13) 0.10611(13) -0.06079(12) 0.0874(17) Uani 1 1 d . . .
C46_1 C -0.01546(12) 0.11678(15) -0.08970(12) 0.0884(17) Uani 1 1 d . . .
C47_1 C -0.02197(14) 0.14285(17) -0.09482(15) 0.109(2) Uani 1 1 d . . .
H47_1 H -0.0267 0.1542 -0.0798 0.131 Uiso 1 1 calc R . .
C48_1 C -0.02166(15) 0.15248(16) -0.12173(17) 0.114(2) Uani 1 1 d . . .
H48_1 H -0.0263 0.1704 -0.1255 0.137 Uiso 1 1 calc R . .
N7_1 N -0.01457(11) 0.13592(17) -0.14262(12) 0.1119(18) Uani 1 1 d . . .
C49_1 C -0.00874(13) 0.11081(18) -0.13827(14) 0.102(2) Uani 1 1 d . . .
H49_1 H -0.0044 0.0996 -0.1535 0.123 Uiso 1 1 calc R . .
C50_1 C -0.00891(12) 0.10102(15) -0.11177(13) 0.0976(19) Uani 1 1 d . . .
H50_1 H -0.0044 0.0829 -0.1086 0.117 Uiso 1 1 calc R . .
C51_1 C -0.01440(18) 0.1471(2) -0.17160(15) 0.152(3) Uani 1 1 d . . .
H51A_1 H -0.0033 0.136 -0.1836 0.228 Uiso 1 1 calc R . .
H51B_1 H -0.0072 0.1652 -0.1712 0.228 Uiso 1 1 calc R . .
H51C_1 H -0.0326 0.1475 -0.1789 0.228 Uiso 1 1 calc R . .
N4_1 N 0.02272(10) 0.06686(10) 0.03038(10) 0.0887(14) Uani 1 1 d . . .
C61_1 C 0.02164(13) 0.05997(13) 0.05805(13) 0.0900(17) Uani 1 1 d . . .
C62_1 C 0.04777(14) 0.05500(14) 0.06802(13) 0.0986(19) Uani 1 1 d . . .
H62_1 H 0.0524 0.0497 0.0863 0.118 Uiso 1 1 calc R . .
C63_1 C 0.06454(13) 0.05913(13) 0.04697(13) 0.0937(18) Uani 1 1 d . . .
H63_1 H 0.0833 0.0573 0.0475 0.112 Uiso 1 1 calc R . .
C64_1 C 0.04871(13) 0.06693(12) 0.02307(12) 0.0869(17) Uani 1 1 d . . .
C65_1 C 0.05916(12) 0.07513(13) -0.00246(12) 0.0863(17) Uani 1 1 d . . .
C66_1 C 0.08819(14) 0.07492(15) -0.00584(11) 0.0882(17) Uani 1 1 d . . .
C67_1 C 0.10284(16) 0.05195(15) -0.00566(12) 0.0988(19) Uani 1 1 d . . .
H67_1 H 0.0945 0.0356 -0.0009 0.119 Uiso 1 1 calc R . .
C68_1 C 0.12963(16) 0.05233(17) -0.01230(12) 0.0966(19) Uani 1 1 d . . .
H68_1 H 0.1395 0.0363 -0.012 0.116 Uiso 1 1 calc R . .
N8_1 N 0.14119(12) 0.07416(16) -0.01887(10) 0.1011(16) Uani 1 1 d . . .
C69_1 C 0.12757(17) 0.09871(17) -0.01834(14) 0.112(2) Uani 1 1 d . . .
H69_1 H 0.1365 0.1148 -0.0225 0.135 Uiso 1 1 calc R . .
C70_1 C 0.10122(15) 0.09868(17) -0.01164(13) 0.104(2) Uani 1 1 d . . .
H70_1 H 0.0917 0.115 -0.0109 0.124 Uiso 1 1 calc R . .
C71_1 C 0.16935(13) 0.07324(19) -0.02797(14) 0.124(3) Uani 1 1 d . . .
H71A_1 H 0.1798 0.063 -0.0145 0.186 Uiso 1 1 calc R . .
H71B_1 H 0.1764 0.0913 -0.0291 0.186 Uiso 1 1 calc R . .
H71C_1 H 0.1705 0.0648 -0.0463 0.186 Uiso 1 1 calc R . .
N1_2 N 0.00249(9) -0.01374(10) 0.04023(9) 0.0847(13) Uani 1 1 d . . .
C01_2 C -0.01793(13) -0.01790(13) 0.05899(12) 0.0876(17) Uani 1 1 d . . .
C02_2 C -0.00711(14) -0.02999(14) 0.08298(12) 0.0963(19) Uani 1 1 d . . .
H02_2 H -0.017 -0.0355 0.0988 0.116 Uiso 1 1 calc R . .
C03_2 C 0.01891(15) -0.03240(13) 0.07998(11) 0.0937(18) Uani 1 1 d . . .
H03_2 H 0.0309 -0.0394 0.0933 0.112 Uiso 1 1 calc R . .
C04_2 C 0.02579(14) -0.02246(12) 0.05293(12) 0.0905(18) Uani 1 1 d . . .
C05_2 C 0.05108(12) -0.02126(11) 0.04082(12) 0.0813(16) Uani 1 1 d . . .
C06_2 C 0.07318(12) -0.02859(13) 0.05973(11) 0.0826(16) Uani 1 1 d . . .
C07_2 C 0.07595(15) -0.05340(17) 0.07225(17) 0.119(2) Uani 1 1 d . . .
H07_2 H 0.0627 -0.0666 0.0699 0.142 Uiso 1 1 calc R . .
C08_2 C 0.0982(2) -0.05851(18) 0.08802(18) 0.136(3) Uani 1 1 d . . .
H08_2 H 0.1005 -0.0758 0.0956 0.163 Uiso 1 1 calc R . .
N5_2 N 0.11644(11) -0.04048(13) 0.09309(10) 0.0881(13) Uani 1 1 d . . .
C09_2 C 0.11381(15) -0.01677(19) 0.08343(15) 0.114(2) Uani 1 1 d . . .
H09_2 H 0.1267 -0.0037 0.0879 0.137 Uiso 1 1 calc R . .
C10_2 C 0.09250(17) -0.00996(16) 0.06654(14) 0.120(2) Uani 1 1 d . . .
H10_2 H 0.0911 0.0076 0.0595 0.144 Uiso 1 1 calc R . .
C11_2 C 0.13973(13) -0.04720(15) 0.10996(13) 0.107(2) Uani 1 1 d . . .
H11A_2 H 0.1548 -0.0509 0.0977 0.161 Uiso 1 1 calc R . .
H11B_2 H 0.1359 -0.063 0.1212 0.161 Uiso 1 1 calc R . .
H11C_2 H 0.144 -0.0323 0.1222 0.161 Uiso 1 1 calc R . .
N2_2 N -0.04015(9) 0.00407(9) 0.00567(10) 0.0846(13) Uani 1 1 d . . .
C21_2 C -0.05748(12) 0.01420(12) -0.01384(12) 0.0822(16) Uani 1 1 d . . .
C22_2 C -0.08292(12) 0.01783(12) -0.00159(12) 0.0874(16) Uani 1 1 d . . .
H22_2 H -0.0983 0.0245 -0.0106 0.105 Uiso 1 1 calc R . .
C23_2 C -0.08100(13) 0.00996(12) 0.02538(13) 0.0889(17) Uani 1 1 d . . .
H23_2 H -0.0948 0.0106 0.0389 0.107 Uiso 1 1 calc R . .
C24_2 C -0.05487(12) 0.00057(12) 0.02989(11) 0.0823(16) Uani 1 1 d . . .
C25_2 C -0.04415(13) -0.01063(13) 0.05466(11) 0.0891(17) Uani 1 1 d . . .
C26_2 C -0.06316(13) -0.01487(13) 0.07794(12) 0.0878(17) Uani 1 1 d . . .
C27_2 C -0.08513(17) -0.02978(17) 0.07505(15) 0.118(2) Uani 1 1 d . . .
H27_2 H -0.0891 -0.037 0.0573 0.141 Uiso 1 1 calc R . .
C28_2 C -0.10254(15) -0.03517(17) 0.09726(16) 0.119(2) Uani 1 1 d . . .
H28_2 H -0.1179 -0.0457 0.0945 0.143 Uiso 1 1 calc R . .
N6_2 N -0.09696(12) -0.02525(13) 0.12178(11) 0.0978(15) Uani 1 1 d . . .
C29_2 C -0.0761(2) -0.00973(19) 0.12482(15) 0.130(3) Uani 1 1 d . . .
H29_2 H -0.073 -0.0019 0.1425 0.156 Uiso 1 1 calc R . .
C30_2 C -0.05888(16) -0.00442(17) 0.10409(16) 0.123(2) Uani 1 1 d . . .
H30_2 H -0.0438 0.0065 0.1075 0.147 Uiso 1 1 calc R . .
C31_2 C -0.11407(15) -0.03184(17) 0.14607(14) 0.125(2) Uani 1 1 d . . .
H31A_2 H -0.1042 -0.0433 0.1589 0.188 Uiso 1 1 calc R . .
H31B_2 H -0.13 -0.0411 0.1396 0.188 Uiso 1 1 calc R . .
H31C_2 H -0.1192 -0.0154 0.1557 0.188 Uiso 1 1 calc R . .
C01_3 C 0.22866(15) -0.04539(15) 0.09517(14) 0.107(2) Uani 1 1 d . . .
H01A_3 H 0.2394 -0.0454 0.0779 0.129 Uiso 1 1 calc R . .
H01B_3 H 0.241 -0.0451 0.1112 0.129 Uiso 1 1 calc R . .
C02_3 C 0.21233(15) -0.07012(14) 0.09619(14) 0.101(2) Uani 1 1 d . . .
C03_3 C 0.20889(16) -0.08390(15) 0.12139(14) 0.106(2) Uani 1 1 d . . .
C04_3 C 0.19223(17) -0.10517(15) 0.12414(14) 0.110(2) Uani 1 1 d . . .
C05_3 C 0.17951(16) -0.11403(15) 0.10045(17) 0.116(2) Uani 1 1 d . . .
H05_3 H 0.168 -0.1289 0.1016 0.14 Uiso 1 1 calc R . .
C06_3 C 0.18320(18) -0.10183(18) 0.07556(17) 0.121(2) Uani 1 1 d . . .
C07_3 C 0.19949(16) -0.07964(17) 0.07334(14) 0.111(2) Uani 1 1 d . . .
H07_3 H 0.2017 -0.0711 0.0558 0.134 Uiso 1 1 calc R . .
O01_3 O 0.22378(10) -0.07536(9) 0.14460(8) 0.1049(13) Uani 1 1 d . . .
C08_3 C 0.24865(18) -0.09002(16) 0.14651(16) 0.127(3) Uani 1 1 d . . .
H08A_3 H 0.2566 -0.0917 0.1278 0.152 Uiso 1 1 calc R . .
H08B_3 H 0.2451 -0.1081 0.1536 0.152 Uiso 1 1 calc R . .
C09_3 C 0.26750(16) -0.0762(2) 0.16538(15) 0.112(2) Uani 1 1 d . . .
O02_3 O 0.28858(13) -0.09005(12) 0.17068(11) 0.1413(19) Uani 1 1 d . . .
O03_3 O 0.26416(10) -0.05335(12) 0.17300(9) 0.1109(14) Uani 1 1 d . . .
S1_3 S 0.16700(6) -0.11411(5) 0.04465(5) 0.1382(8) Uani 1 1 d D . .
O04_3 O 0.1795(2) -0.13846(17) 0.03832(18) 0.251(5) Uani 1 1 d D . .
O05_3 O 0.1721(2) -0.09569(18) 0.02288(14) 0.233(4) Uani 1 1 d D . .
O06_3 O 0.14070(14) -0.1157(3) 0.05055(17) 0.301(8) Uani 1 1 d D . .
C11_3 C 0.18227(13) 0.02705(14) 0.14956(12) 0.0952(18) Uani 1 1 d . . .
H11A_3 H 0.1967 0.0241 0.1632 0.114 Uiso 1 1 calc R . .
H11B_3 H 0.1797 0.0464 0.1474 0.114 Uiso 1 1 calc R . .
C12_3 C 0.18971(14) 0.01484(13) 0.12175(11) 0.0890(17) Uani 1 1 d . . .
C13_3 C 0.20754(13) -0.00654(14) 0.12011(12) 0.0898(17) Uani 1 1 d . . .
C14_3 C 0.21136(13) -0.02047(13) 0.09584(13) 0.0953(18) Uani 1 1 d . . .
C15_3 C 0.19740(14) -0.01241(14) 0.07201(12) 0.0967(19) Uani 1 1 d . . .
H15_3 H 0.199 -0.0222 0.0552 0.116 Uiso 1 1 calc R . .
C16_3 C 0.18138(14) 0.00961(14) 0.07308(11) 0.0933(18) Uani 1 1 d . . .
C17_3 C 0.17682(13) 0.02266(13) 0.09766(12) 0.0948(18) Uani 1 1 d . . .
H17_3 H 0.1647 0.0371 0.0982 0.114 Uiso 1 1 calc R . .
O11_3 O 0.22216(8) -0.01267(8) 0.14386(7) 0.0894(11) Uani 1 1 d . . .
C18_3 C 0.24697(13) 0.00155(14) 0.14402(12) 0.0966(19) Uani 1 1 d . . .
H18A_3 H 0.2442 0.0197 0.1367 0.116 Uiso 1 1 calc R . .
H18B_3 H 0.2598 -0.0076 0.1317 0.116 Uiso 1 1 calc R . .
C19_3 C 0.25828(17) 0.00318(14) 0.17329(13) 0.0946(19) Uani 1 1 d . . .
O12_3 O 0.28213(10) 0.01145(9) 0.17323(8) 0.0993(12) Uani 1 1 d . . .
O13_3 O 0.24514(8) -0.00229(8) 0.19400(8) 0.0928(12) Uani 1 1 d . . .
S2_3 S 0.16496(5) 0.02144(4) 0.04249(4) 0.1138(7) Uani 1 1 d D . .
O14_3 O 0.16386(12) -0.00119(12) 0.02383(9) 0.1412(19) Uani 1 1 d D . .
O15_3 O 0.18270(12) 0.04128(14) 0.03018(11) 0.159(2) Uani 1 1 d D . .
O16_3 O 0.14004(10) 0.03239(12) 0.05145(9) 0.1245(16) Uani 1 1 d D . .
C21_3 C 0.13517(15) -0.04516(17) 0.20451(14) 0.116(2) Uani 1 1 d . . .
H21A_3 H 0.1194 -0.0453 0.2168 0.139 Uiso 1 1 calc R . .
H21B_3 H 0.1512 -0.0442 0.2164 0.139 Uiso 1 1 calc R . .
C22_3 C 0.13408(15) -0.02088(15) 0.18557(13) 0.103(2) Uani 1 1 d . . .
C23_3 C 0.15692(14) -0.00702(15) 0.17864(13) 0.0984(19) Uani 1 1 d . . .
C24_3 C 0.15726(13) 0.01455(14) 0.15979(12) 0.0931(18) Uani 1 1 d . . .
C25_3 C 0.13260(15) 0.02186(15) 0.14882(13) 0.101(2) Uani 1 1 d . . .
H25_3 H 0.1318 0.0361 0.1359 0.122 Uiso 1 1 calc R . .
C26_3 C 0.10950(16) 0.00923(19) 0.15592(15) 0.121(2) Uani 1 1 d . . .
C27_3 C 0.11049(16) -0.01359(17) 0.17403(14) 0.120(2) Uani 1 1 d . . .
H27_3 H 0.0948 -0.0234 0.1779 0.144 Uiso 1 1 calc R . .
O21_3 O 0.18078(8) -0.01344(8) 0.19170(7) 0.0913(11) Uani 1 1 d . . .
C28_3 C 0.18519(13) 0.00324(14) 0.21591(12) 0.0976(19) Uani 1 1 d . . .
H28A_3 H 0.1682 0.0062 0.2257 0.117 Uiso 1 1 calc R . .
H28B_3 H 0.1922 0.0207 0.2099 0.117 Uiso 1 1 calc R . .
C29_3 C 0.20429(13) -0.00953(17) 0.23496(13) 0.0904(18) Uani 1 1 d . . .
O22_3 O 0.21107(9) 0.00645(9) 0.25514(9) 0.1052(13) Uani 1 1 d . . .
O23_3 O 0.21110(9) -0.03231(11) 0.23256(8) 0.0984(12) Uani 1 1 d . . .
S3_3 S 0.07880(5) 0.01836(6) 0.14180(5) 0.1323(8) Uani 1 1 d D . .
O24_3 O 0.08375(11) 0.03832(12) 0.12143(12) 0.151(2) Uani 1 1 d D . .
O25_3 O 0.06531(12) 0.02804(16) 0.16516(12) 0.178(3) Uani 1 1 d D . .
O26_3 O 0.06682(11) -0.00526(12) 0.12918(12) 0.152(2) Uani 1 1 d D . .
C31_3 C 0.18595(18) -0.11744(16) 0.15215(16) 0.122(2) Uani 1 1 d . . .
H31A_3 H 0.1845 -0.137 0.1504 0.147 Uiso 1 1 calc R . .
H31B_3 H 0.2001 -0.1133 0.1657 0.147 Uiso 1 1 calc R . .
C32_3 C 0.16005(19) -0.10588(18) 0.16156(17) 0.120(3) Uani 1 1 d . . .
C33_3 C 0.15875(19) -0.08384(19) 0.18036(18) 0.119(2) Uani 1 1 d . . .
C34_3 C 0.1358(2) -0.07094(18) 0.18705(15) 0.115(2) Uani 1 1 d . . .
C35_3 C 0.11199(19) -0.0796(2) 0.17667(19) 0.136(3) Uani 1 1 d . . .
H35_3 H 0.0957 -0.0711 0.1812 0.163 Uiso 1 1 calc R . .
C36_3 C 0.1130(2) -0.1022(2) 0.1586(2) 0.140(3) Uani 1 1 d . . .
C37_3 C 0.1365(2) -0.1152(2) 0.15116(18) 0.135(3) Uani 1 1 d . . .
H37_3 H 0.1361 -0.1301 0.1391 0.162 Uiso 1 1 calc R . .
O31_3 O 0.18246(10) -0.07605(9) 0.19327(8) 0.1102(14) Uani 1 1 d . . .
C38_3 C 0.18522(18) -0.08945(17) 0.22003(17) 0.133(3) Uani 1 1 d . . .
H38A_3 H 0.1791 -0.1081 0.2185 0.16 Uiso 1 1 calc R . .
H38B_3 H 0.1744 -0.0803 0.2343 0.16 Uiso 1 1 calc R . .
C39_3 C 0.2144(2) -0.08868(16) 0.22798(18) 0.115(2) Uani 1 1 d . . .
O32_3 O 0.21673(12) -0.09807(11) 0.25362(11) 0.1426(19) Uani 1 1 d . . .
O33_3 O 0.23207(12) -0.08328(10) 0.21262(12) 0.1162(15) Uani 1 1 d . . .
S4_3 S 0.08227(7) -0.11680(7) 0.14668(7) 0.1686(11) Uani 1 1 d D . .
O34_3 O 0.0624(2) -0.0984(2) 0.1572(3) 0.337(9) Uani 1 1 d D . .
O35_3 O 0.07881(19) -0.14104(18) 0.1594(2) 0.252(5) Uani 1 1 d D . .
O36_3 O 0.08084(17) -0.1145(2) 0.11942(14) 0.244(5) Uani 1 1 d D . .
Na1_3 Na 0.21689(5) -0.04412(5) 0.18257(4) 0.0961(7) Uani 1 1 d . . .
C01_4 C 0.30214(14) -0.06106(15) 0.36265(12) 0.102(2) Uani 1 1 d . . .
H01A_4 H 0.2925 -0.0676 0.3792 0.122 Uiso 1 1 calc R . .
H01B_4 H 0.2897 -0.0615 0.3467 0.122 Uiso 1 1 calc R . .
C02_4 C 0.32498(14) -0.07883(14) 0.35681(14) 0.0987(19) Uani 1 1 d . . .
C03_4 C 0.33294(16) -0.08590(15) 0.33067(15) 0.109(2) Uani 1 1 d . . .
C04_4 C 0.35647(18) -0.09920(16) 0.32458(17) 0.124(2) Uani 1 1 d . . .
C05_4 C 0.37156(18) -0.10795(17) 0.34684(19) 0.134(3) Uani 1 1 d . . .
H05_4 H 0.3873 -0.1178 0.3436 0.16 Uiso 1 1 calc R . .
C06_4 C 0.3638(2) -0.10245(17) 0.3732(2) 0.133(3) Uani 1 1 d . . .
C07_4 C 0.34072(18) -0.08767(15) 0.37842(15) 0.115(2) Uani 1 1 d . . .
H07_4 H 0.3359 -0.0837 0.3971 0.137 Uiso 1 1 calc R . .
O01_4 O 0.31645(10) -0.07834(9) 0.30779(8) 0.1084(14) Uani 1 1 d . . .
C08_4 C 0.29735(17) -0.09972(15) 0.30170(17) 0.126(3) Uani 1 1 d . . .
H08A_4 H 0.2901 -0.107 0.3192 0.151 Uiso 1 1 calc R . .
H08B_4 H 0.3062 -0.1143 0.2914 0.151 Uiso 1 1 calc R . .
C09_4 C 0.27543(17) -0.0881(2) 0.28440(15) 0.116(2) Uani 1 1 d . . .
O02_4 O 0.26048(13) -0.10682(11) 0.27499(11) 0.1389(19) Uani 1 1 d . . .
O03_4 O 0.27183(9) -0.06449(12) 0.28187(8) 0.1074(14) Uani 1 1 d . . .
S1_4 S 0.38278(8) -0.11329(7) 0.40256(7) 0.1690(12) Uani 1 1 d D . .
O04_4 O 0.3724(3) -0.1370(2) 0.4101(3) 0.438(14) Uani 1 1 d D . .
O05_4 O 0.38095(11) -0.09308(13) 0.42309(11) 0.1431(19) Uani 1 1 d D . .
O06_4 O 0.4100(2) -0.1154(3) 0.39313(17) 0.304(8) Uani 1 1 d D . .
C11_4 C 0.32716(13) 0.03025(14) 0.32555(12) 0.0970(19) Uani 1 1 d . . .
H11A_4 H 0.314 0.0265 0.3108 0.116 Uiso 1 1 calc R . .
H11B_4 H 0.3246 0.0488 0.3319 0.116 Uiso 1 1 calc R . .
C12_4 C 0.32292(12) 0.01127(14) 0.34995(11) 0.0867(17) Uani 1 1 d . . .
C13_4 C 0.31200(12) -0.01381(15) 0.34630(11) 0.0917(18) Uani 1 1 d . . .
C14_4 C 0.31098(12) -0.03305(13) 0.36764(11) 0.0856(17) Uani 1 1 d . . .
C15_4 C 0.32071(13) -0.02577(15) 0.39342(13) 0.0954(18) Uani 1 1 d . . .
H15_4 H 0.3209 -0.0383 0.4082 0.114 Uiso 1 1 calc R . .
C16_4 C 0.33028(12) 0.00006(15) 0.39785(12) 0.0924(18) Uani 1 1 d . . .
C17_4 C 0.33249(12) 0.01796(13) 0.37628(11) 0.0861(17) Uani 1 1 d . . .
H17_4 H 0.3405 0.0348 0.3793 0.103 Uiso 1 1 calc R . .
O11_4 O 0.30012(8) -0.01995(8) 0.32073(7) 0.0888(11) Uani 1 1 d . . .
C18_4 C 0.27257(13) -0.01433(14) 0.32179(11) 0.0952(18) Uani 1 1 d . . .
H18A_4 H 0.2698 0.002 0.3329 0.114 Uiso 1 1 calc R . .
H18B_4 H 0.2634 -0.0291 0.3314 0.114 Uiso 1 1 calc R . .
C19_4 C 0.26045(17) -0.01058(12) 0.29375(13) 0.0893(18) Uani 1 1 d . . .
O12_4 O 0.23512(10) -0.01103(9) 0.29462(8) 0.0975(12) Uani 1 1 d . . .
O13_4 O 0.27420(9) -0.00667(9) 0.27284(9) 0.0982(12) Uani 1 1 d . . .
S2_4 S 0.34075(4) 0.01007(4) 0.43175(3) 0.0980(6) Uani 1 1 d D . .
O14_4 O 0.32013(9) 0.02807(9) 0.44141(7) 0.1007(13) Uani 1 1 d D . .
O15_4 O 0.36616(9) 0.02263(10) 0.42830(8) 0.1092(14) Uani 1 1 d D . .
O16_4 O 0.34182(10) -0.01424(9) 0.44843(8) 0.1132(15) Uani 1 1 d D . .
C21_4 C 0.39216(16) -0.01370(19) 0.25886(16) 0.122(2) Uani 1 1 d . . .
H21A_4 H 0.4072 -0.0068 0.2477 0.146 Uiso 1 1 calc R A 1
H21B_4 H 0.3765 -0.0148 0.2465 0.146 Uiso 1 1 calc R A 1
C22_4 C 0.38624(16) 0.00571(17) 0.28216(14) 0.115(2) Uani 1 1 d . C .
C23_4 C 0.36063(15) 0.01112(15) 0.29119(13) 0.100(2) Uani 1 1 d . . .
C24_4 C 0.35463(14) 0.02703(15) 0.31405(13) 0.101(2) Uani 1 1 d . . .
C25_4 C 0.37583(16) 0.03927(15) 0.32742(13) 0.105(2) Uani 1 1 d . . .
H25_4 H 0.3725 0.0506 0.3428 0.126 Uiso 1 1 calc R C .
C26_4 C 0.40168(17) 0.03519(18) 0.31871(15) 0.116(2) Uani 1 1 d . . .
C27_4 C 0.40689(16) 0.0193(2) 0.29706(19) 0.136(3) Uani 1 1 d . . .
H27_4 H 0.4248 0.0169 0.2914 0.163 Uiso 1 1 calc R C .
O21_4 O 0.33994(8) 0.00017(9) 0.27587(8) 0.0960(12) Uani 1 1 d . C .
C28_4 C 0.33049(13) 0.01953(13) 0.25607(12) 0.0958(18) Uani 1 1 d . . .
H28A_4 H 0.3457 0.029 0.2477 0.115 Uiso 1 1 calc R C .
H28B_4 H 0.3191 0.0327 0.2656 0.115 Uiso 1 1 calc R . .
C29_4 C 0.31483(13) 0.00581(17) 0.23352(12) 0.0883(17) Uani 1 1 d . C .
O22_4 O 0.30282(9) 0.02270(9) 0.21740(8) 0.0998(12) Uani 1 1 d . . .
O23_4 O 0.31448(8) -0.01809(12) 0.23095(8) 0.0994(12) Uani 1 1 d . . .
S3_4 S 0.42872(5) 0.05279(7) 0.33379(5) 0.1525(10) Uani 1 1 d D . .
O24_4 O 0.43626(15) 0.07285(16) 0.31418(13) 0.206(4) Uani 1 1 d D . .
O25_4 O 0.41868(13) 0.06332(17) 0.35895(14) 0.193(3) Uani 1 1 d D . .
O26_4 O 0.44972(13) 0.03375(18) 0.33770(19) 0.219(4) Uani 1 1 d D . .
C31_4 C 0.3677(2) -0.10286(19) 0.29461(17) 0.145(3) Uani 1 1 d . . .
H31A_4 H 0.3747 -0.1212 0.2931 0.174 Uiso 1 1 calc R B 1
H31B_4 H 0.3527 -0.1014 0.2814 0.174 Uiso 1 1 calc R B 1
O31_4 O 0.35607(9) -0.05850(10) 0.26195(9) 0.1174(15) Uani 1 1 d . . .
C38_4 C 0.35699(17) -0.06576(19) 0.23182(15) 0.131(3) Uani 1 1 d . . .
H38A_4 H 0.3687 -0.0813 0.229 0.158 Uiso 1 1 calc R . .
H38B_4 H 0.364 -0.0508 0.2208 0.158 Uiso 1 1 calc R . .
C39_4 C 0.3290(2) -0.07227(17) 0.2227(2) 0.126(3) Uani 1 1 d . . .
O32_4 O 0.32810(12) -0.07595(12) 0.19590(11) 0.1421(19) Uani 1 1 d . . .
O33_4 O 0.31022(12) -0.07502(10) 0.23900(11) 0.1185(15) Uani 1 1 d . C .
S4_4 S 0.46685(10) -0.07748(14) 0.29576(14) 0.205(2) Uani 0.67 1 d PD C 1
O34_4 O 0.4815(4) -0.0531(3) 0.2945(4) 0.306(9) Uiso 0.67 1 d PD C 1
O35_4 O 0.4638(5) -0.0841(4) 0.3240(3) 0.270(9) Uiso 0.67 1 d PD C 1
O36_4 O 0.4734(6) -0.1009(4) 0.2784(5) 0.389(13) Uiso 0.67 1 d PD C 1
C32_4 C 0.3876(3) -0.0854(4) 0.2859(4) 0.116(5) Uiso 0.67 1 d P C 1
C33_4 C 0.3807(3) -0.0627(3) 0.2735(3) 0.102(5) Uiso 0.67 1 d P C 1
C34_4 C 0.3993(3) -0.0430(3) 0.2696(3) 0.106(5) Uiso 0.67 1 d P C 1
C35_4 C 0.4259(3) -0.0475(3) 0.2784(3) 0.126(4) Uiso 0.67 1 d P C 1
H35_4 H 0.439 -0.0341 0.2769 0.152 Uiso 0.67 1 calc PR C 1
C36_4 C 0.4319(3) -0.0724(3) 0.2892(3) 0.131(4) Uiso 0.67 1 d P C 1
C37_4 C 0.4137(2) -0.0901(3) 0.2941(3) 0.122(4) Uiso 0.67 1 d P C 1
H37_4 H 0.4182 -0.1062 0.3032 0.146 Uiso 0.67 1 calc PR C 1
S4_4 S 0.46231(19) -0.0587(2) 0.3266(2) 0.170(3) Uiso 0.33 1 d PD C 2
O34_4 O 0.4709(6) -0.0322(4) 0.3236(7) 0.242(12) Uiso 0.33 1 d PD C 2
O35_4 O 0.4545(5) -0.0646(5) 0.3541(4) 0.179(10) Uiso 0.33 1 d PD C 2
O36_4 O 0.4758(5) -0.0796(4) 0.3145(6) 0.165(8) Uiso 0.33 1 d PD C 2
C32_4 C 0.3868(9) -0.0780(9) 0.2929(10) 0.155(17) Uiso 0.33 1 d P C 2
C33_4 C 0.3862(7) -0.0521(8) 0.2751(6) 0.109(10) Uiso 0.33 1 d P C 2
C34_4 C 0.3984(6) -0.0313(8) 0.2722(6) 0.106(9) Uiso 0.33 1 d P C 2
C35_4 C 0.4246(8) -0.0338(9) 0.2903(9) 0.198(15) Uiso 0.33 1 d P C 2
H35A_4 H 0.4366 -0.0192 0.2906 0.237 Uiso 0.33 1 calc PR C 2
C36_4 C 0.4313(6) -0.0580(7) 0.3069(7) 0.156(10) Uiso 0.33 1 d P C 2
C37_4 C 0.4134(6) -0.0786(6) 0.3085(7) 0.142(9) Uiso 0.33 1 d P C 2
H37A_4 H 0.4176 -0.0937 0.3195 0.17 Uiso 0.33 1 calc PR C 2
Na1_4 Na 0.31424(5) -0.04032(5) 0.27690(4) 0.0984(7) Uani 1 1 d . C .
Na2_5 Na 0.26567(3) -0.04328(3) 0.22940(3) 0.0544(5) Uani 1 1 d . C .
Na3_5 Na 0.25076(5) 0.04348(5) 0.23567(5) 0.1083(8) Uani 1 1 d . C .
Na4_5 Na 0.37674(11) 0.06686(12) 0.39628(11) 0.221(2) Uani 1 1 d . . .
Na5_5 Na 0.13601(13) -0.04840(14) 0.03457(12) 0.244(2) Uani 1 1 d . . .
Na6_5 Na 0.04406(19) -0.05005(19) 0.14637(19) 0.312(4) Uani 1 1 d . . .
Na7_5 Na 0.1167(3) -0.1530(2) 0.0854(3) 0.398(6) Uani 1 1 d . . .
Na8A_5 Na 0.1209(3) 0.0708(4) 0.0916(4) 0.300(7) Uani 0.5 1 d P . .
Na8B_5 Na 0.1452(5) 0.0920(4) 0.0532(4) 0.386(14) Uani 0.5 1 d P . .
Na9A_5 Na 0.4467(3) -0.1302(5) 0.3599(5) 0.373(12) Uani 0.5 1 d P C .
Na9B_5 Na 0.4432(3) -0.0674(3) 0.3701(3) 0.260(6) Uani 0.5 1 d P . .
O6_6 O 0.0707(5) -0.0019(12) 0.2320(6) 0.76(6) Uani 0.7 1 d PD . .
C10_6 C 0.0873(5) -0.0032(6) 0.2557(6) 0.277(13) Uani 0.7 1 d PD . .
C9_6 C 0.1115(6) 0.0137(5) 0.2485(4) 0.244(13) Uani 0.7 1 d PD . .
O5_6 O 0.1296(6) 0.0095(5) 0.2706(7) 0.61(4) Uani 0.7 1 d PD . .
C8_6 C 0.1388(4) -0.0167(4) 0.2731(4) 0.225(9) Uani 0.7 1 d PD . .
C7_6 C 0.1565(7) -0.0224(5) 0.2972(6) 0.295(16) Uani 0.7 1 d PD . .
O4_6 O 0.1692(9) -0.0481(7) 0.2935(7) 0.56(3) Uani 0.7 1 d PD . .
C6_6 C 0.1800(10) -0.0582(15) 0.3182(10) 1.1(2) Uani 0.7 1 d PD . .
C5_6 C 0.2084(7) -0.0660(14) 0.3211(10) 0.85(13) Uani 0.7 1 d PD . .
O3_6 O 0.2105(5) -0.0804(6) 0.3473(6) 0.342(12) Uani 0.7 1 d PD . .
C4_6 C 0.2174(7) -0.0623(7) 0.3688(9) 0.66(8) Uani 0.7 1 d PD . .
C3_6 C 0.2195(7) -0.0763(6) 0.3963(7) 0.60(7) Uani 0.7 1 d PD . .
O2_6 O 0.2415(5) -0.0936(5) 0.3971(4) 0.335(14) Uani 0.7 1 d PD . .
C2_6 C 0.2440(7) -0.1078(6) 0.4215(6) 0.291(16) Uani 0.7 1 d PD . .
C1_6 C 0.2729(7) -0.1127(7) 0.4254(5) 0.286(16) Uani 0.7 1 d PD . .
O1_6 O 0.2846(7) -0.1341(6) 0.4124(6) 0.47(2) Uani 0.7 1 d PD . .
O1_6001 O 0.3895(3) 0.0627(3) 0.2351(4) 0.380(9) Uani 1 1 d . . .
O2_6001 O 0.3343(2) 0.0969(3) 0.3807(3) 0.314(7) Uani 1 1 d . C .
O3_6001 O -0.0010(6) -0.0367(4) 0.1526(4) 0.462(13) Uani 1 1 d . . .
O4_6001 O 0.0925(4) -0.0574(5) 0.2750(5) 0.451(12) Uani 1 1 d . . .
O5_6001 O 0.2566(5) -0.1278(4) 0.3501(3) 0.417(10) Uani 1 1 d . . .

loop_
_atom_site_aniso_label
_atom_site_aniso_U_11
_atom_site_aniso_U_22
_atom_site_aniso_U_33
_atom_site_aniso_U_23
_atom_site_aniso_U_13
_atom_site_aniso_U_12
N1_1 0.090(4) 0.113(4) 0.065(3) 0.009(3) -0.004(2) 0.000(3)
C01_1 0.091(5) 0.118(5) 0.057(4) 0.008(3) 0.005(3) -0.001(4)
C02_1 0.092(4) 0.135(6) 0.068(4) 0.009(4) -0.004(4) 0.006(4)
C03_1 0.096(5) 0.124(5) 0.072(4) 0.003(3) 0.020(4) -0.015(4)
C04_1 0.096(5) 0.105(5) 0.073(4) -0.006(3) -0.001(4) -0.002(3)
C05_1 0.102(5) 0.108(5) 0.065(4) 0.007(3) -0.005(4) 0.004(4)
C06_1 0.093(4) 0.118(6) 0.073(5) 0.005(4) 0.004(3) -0.004(4)
C07_1 0.143(7) 0.159(7) 0.087(6) -0.008(5) 0.005(4) -0.018(5)
C08_1 0.155(9) 0.290(16) 0.054(7) -0.001(7) -0.005(5) -0.024(9)
N5_1 0.099(5) 0.43(2) 0.057(6) 0.062(8) 0.012(4) 0.025(8)
C09_1 0.099(6) 0.286(15) 0.116(9) 0.108(9) 0.004(6) 0.009(7)
C10_1 0.095(5) 0.150(7) 0.111(7) 0.027(5) 0.002(4) -0.010(4)
C11_1 0.176(10) 0.66(3) 0.074(6) 0.126(11) 0.029(6) 0.129(15)
N2_1 0.086(4) 0.113(4) 0.053(3) 0.004(2) 0.005(2) -0.005(3)
C21_1 0.097(5) 0.092(4) 0.070(4) -0.011(3) -0.001(4) 0.000(3)
C22_1 0.092(5) 0.106(5) 0.075(4) -0.005(3) -0.009(4) -0.002(3)
C23_1 0.092(4) 0.112(5) 0.058(4) -0.006(3) 0.012(3) 0.002(3)
C24_1 0.087(5) 0.103(4) 0.060(4) 0.003(3) -0.002(3) 0.004(3)
C25_1 0.085(4) 0.112(5) 0.055(4) 0.000(3) 0.002(3) -0.008(3)
C26_1 0.103(5) 0.100(5) 0.058(3) -0.003(3) 0.004(3) 0.000(4)
C27_1 0.120(6) 0.120(6) 0.073(4) 0.001(4) -0.001(4) -0.003(5)
C28_1 0.101(6) 0.128(6) 0.087(5) -0.008(4) 0.000(4) 0.009(5)
N6_1 0.099(4) 0.130(5) 0.070(3) -0.008(3) 0.009(3) -0.014(4)
C29_1 0.109(6) 0.121(6) 0.061(4) -0.009(3) 0.001(3) -0.011(5)
C30_1 0.108(6) 0.119(5) 0.059(4) 0.006(3) -0.010(3) -0.008(5)
C31_1 0.083(5) 0.175(7) 0.125(6) -0.024(5) 0.023(4) 0.015(4)
N3_1 0.092(4) 0.118(4) 0.059(3) 0.007(3) 0.001(2) 0.002(3)
C41_1 0.091(5) 0.111(5) 0.067(4) -0.002(3) 0.013(4) 0.003(3)
C42_1 0.090(5) 0.162(6) 0.066(4) -0.001(4) 0.013(4) 0.012(4)
C43_1 0.098(5) 0.151(6) 0.068(4) 0.013(4) 0.006(4) 0.014(4)
C44_1 0.098(5) 0.126(5) 0.073(5) -0.001(4) 0.024(4) -0.003(4)
C45_1 0.075(4) 0.111(5) 0.076(4) -0.004(3) 0.010(3) 0.007(3)
C46_1 0.088(4) 0.120(6) 0.057(4) 0.006(4) 0.006(3) 0.000(4)
C47_1 0.118(5) 0.118(6) 0.093(6) 0.006(4) 0.008(4) -0.004(4)
C48_1 0.136(6) 0.120(6) 0.085(5) 0.023(5) -0.004(4) -0.005(4)
N7_1 0.102(4) 0.160(6) 0.074(4) 0.024(4) 0.004(3) -0.017(4)
C49_1 0.103(5) 0.129(6) 0.075(5) 0.010(4) 0.007(3) 0.003(4)
C50_1 0.092(4) 0.134(5) 0.066(4) 0.012(4) 0.007(3) 0.015(4)
C51_1 0.159(7) 0.220(10) 0.078(5) 0.056(5) -0.006(5) -0.018(6)
N4_1 0.087(4) 0.118(4) 0.061(3) -0.003(3) 0.009(2) 0.004(3)
C61_1 0.083(5) 0.117(5) 0.070(5) 0.009(3) 0.004(4) 0.004(3)
C62_1 0.102(5) 0.128(5) 0.065(4) 0.002(3) 0.002(4) 0.006(4)
C63_1 0.098(4) 0.118(5) 0.065(4) -0.001(3) 0.004(4) 0.001(4)
C64_1 0.093(5) 0.107(5) 0.061(4) -0.008(3) -0.005(4) 0.010(3)
C65_1 0.085(5) 0.120(5) 0.055(4) -0.009(3) -0.002(3) 0.009(3)
C66_1 0.109(6) 0.107(5) 0.049(3) 0.000(3) -0.002(3) 0.012(5)
C67_1 0.120(6) 0.117(6) 0.060(4) -0.007(3) 0.004(4) 0.014(5)
C68_1 0.109(6) 0.124(6) 0.057(4) -0.007(4) 0.003(3) 0.025(5)
N8_1 0.111(5) 0.133(5) 0.059(3) 0.000(3) -0.002(3) 0.000(4)
C69_1 0.123(7) 0.119(6) 0.096(5) -0.003(4) -0.001(4) 0.007(5)
C70_1 0.093(5) 0.131(7) 0.087(4) -0.003(4) 0.012(4) 0.018(5)
C71_1 0.075(5) 0.213(8) 0.084(4) 0.001(5) 0.013(3) 0.008(4)
N1_2 0.076(3) 0.118(4) 0.061(3) 0.003(2) -0.001(3) 0.006(3)
C01_2 0.082(5) 0.117(5) 0.064(4) -0.001(3) -0.003(4) 0.001(3)
C02_2 0.088(5) 0.146(6) 0.055(4) 0.013(3) 0.000(3) 0.002(4)
C03_2 0.103(6) 0.132(5) 0.046(4) 0.018(3) -0.005(3) 0.009(4)
C04_2 0.093(5) 0.104(5) 0.075(4) -0.010(3) -0.015(4) 0.008(3)
C05_2 0.073(4) 0.096(4) 0.075(4) -0.004(3) -0.009(3) 0.001(3)
C06_2 0.089(4) 0.099(5) 0.059(3) -0.008(3) -0.004(3) -0.015(4)
C07_2 0.107(6) 0.120(6) 0.129(6) 0.009(5) -0.019(5) -0.004(4)
C08_2 0.164(8) 0.108(6) 0.135(7) 0.000(5) -0.043(6) 0.016(6)
N5_2 0.097(4) 0.095(4) 0.072(3) 0.004(3) -0.011(3) 0.000(3)
C09_2 0.125(6) 0.122(7) 0.096(5) -0.016(5) -0.035(4) -0.005(5)
C10_2 0.156(7) 0.115(6) 0.090(5) -0.005(4) -0.027(5) 0.018(5)
C11_2 0.096(5) 0.144(6) 0.082(4) 0.018(4) -0.024(4) 0.012(4)
N2_2 0.092(3) 0.098(3) 0.064(3) -0.001(2) -0.010(3) -0.002(3)
C21_2 0.083(4) 0.099(4) 0.064(4) -0.002(3) -0.001(4) 0.005(3)
C22_2 0.081(4) 0.114(5) 0.066(4) -0.002(3) 0.003(3) 0.005(3)
C23_2 0.085(5) 0.112(5) 0.070(4) -0.003(3) 0.003(3) -0.001(3)
C24_2 0.083(4) 0.113(4) 0.051(4) -0.002(3) 0.002(3) 0.001(3)
C25_2 0.090(5) 0.125(5) 0.052(4) 0.003(3) 0.006(3) -0.006(4)
C26_2 0.082(4) 0.119(5) 0.062(4) 0.004(3) -0.011(3) -0.012(4)
C27_2 0.127(6) 0.154(7) 0.073(5) 0.000(4) 0.012(4) 0.018(5)
C28_2 0.107(5) 0.168(7) 0.083(5) 0.006(5) 0.008(4) 0.013(5)
N6_2 0.096(4) 0.143(5) 0.055(4) -0.005(3) 0.010(3) -0.009(3)
C29_2 0.145(7) 0.173(8) 0.073(5) -0.007(5) 0.014(5) -0.010(6)
C30_2 0.131(6) 0.152(7) 0.085(5) -0.009(5) 0.022(5) -0.011(5)
C31_2 0.120(6) 0.172(7) 0.084(5) 0.002(4) 0.029(4) -0.021(5)
C01_3 0.130(6) 0.120(6) 0.072(4) -0.005(4) -0.019(4) 0.008(5)
C02_3 0.135(6) 0.103(5) 0.064(5) -0.008(4) -0.014(4) 0.014(4)
C03_3 0.138(6) 0.101(5) 0.078(5) -0.024(4) -0.032(4) 0.008(5)
C04_3 0.155(6) 0.097(5) 0.078(5) -0.007(4) -0.033(4) -0.001(5)
C05_3 0.155(7) 0.101(5) 0.094(6) -0.010(4) -0.020(5) 0.000(4)
C06_3 0.153(7) 0.109(6) 0.100(6) -0.025(5) -0.043(5) 0.017(5)
C07_3 0.139(6) 0.120(6) 0.076(5) -0.020(4) -0.025(4) 0.021(5)
O01_3 0.130(4) 0.103(3) 0.081(3) -0.001(2) -0.028(3) 0.004(3)
C08_3 0.150(7) 0.133(6) 0.096(5) -0.011(4) -0.037(5) 0.013(5)
C09_3 0.117(6) 0.127(7) 0.093(5) -0.007(5) -0.031(4) 0.014(5)
O02_3 0.157(5) 0.153(5) 0.114(4) -0.030(3) -0.033(3) 0.038(4)
O03_3 0.128(4) 0.124(4) 0.080(3) -0.011(3) -0.020(2) 0.010(3)
S1_3 0.173(2) 0.1394(19) 0.1027(17) -0.0396(14) -0.0467(15) 0.0089(16)
O04_3 0.301(10) 0.223(8) 0.228(8) -0.136(7) -0.146(8) 0.080(7)
O05_3 0.356(13) 0.243(9) 0.098(5) -0.015(5) -0.074(6) -0.072(8)
O06_3 0.106(5) 0.62(2) 0.179(7) -0.177(11) -0.050(5) 0.009(8)
C11_3 0.100(5) 0.116(5) 0.070(4) 0.001(3) -0.013(3) 0.001(4)
C12_3 0.124(5) 0.095(4) 0.048(4) -0.005(3) -0.005(3) 0.001(4)
C13_3 0.114(5) 0.108(5) 0.047(4) 0.004(3) -0.006(3) -0.003(4)
C14_3 0.116(5) 0.099(5) 0.070(4) -0.001(4) -0.005(4) 0.002(4)
C15_3 0.118(5) 0.111(5) 0.061(4) -0.002(3) -0.026(3) 0.008(4)
C16_3 0.126(5) 0.110(5) 0.043(4) 0.008(3) -0.027(3) 0.004(4)
C17_3 0.121(5) 0.111(5) 0.052(4) 0.001(3) -0.023(3) 0.006(4)
O11_3 0.111(3) 0.108(3) 0.050(2) -0.0001(18) -0.015(2) 0.006(2)
C18_3 0.089(5) 0.132(5) 0.068(4) -0.004(3) -0.011(3) -0.005(4)
C19_3 0.109(6) 0.123(5) 0.053(4) 0.011(3) 0.001(4) 0.008(4)
O12_3 0.100(3) 0.132(4) 0.066(3) 0.009(2) -0.012(2) -0.009(3)
O13_3 0.104(3) 0.118(3) 0.057(3) 0.002(2) -0.019(2) -0.005(2)
S2_3 0.1419(18) 0.1369(16) 0.0625(11) 0.0020(11) -0.0311(11) 0.0045(13)
O14_3 0.180(5) 0.172(5) 0.071(3) -0.019(3) -0.034(3) 0.029(4)
O15_3 0.163(5) 0.221(6) 0.092(4) 0.070(4) -0.017(3) -0.029(4)
O16_3 0.112(4) 0.191(5) 0.071(3) 0.022(3) -0.020(2) 0.009(3)
C21_3 0.106(5) 0.163(7) 0.079(4) 0.027(5) -0.007(4) -0.019(5)
C22_3 0.092(5) 0.147(6) 0.070(4) 0.015(4) -0.020(4) -0.009(4)
C23_3 0.096(5) 0.132(6) 0.067(4) 0.000(4) -0.022(4) 0.003(4)
C24_3 0.102(5) 0.120(5) 0.056(4) -0.012(4) -0.020(3) 0.000(4)
C25_3 0.099(5) 0.129(5) 0.076(4) -0.011(4) -0.026(4) 0.011(4)
C26_3 0.092(5) 0.179(8) 0.091(5) 0.008(5) -0.023(4) 0.005(5)
C27_3 0.112(6) 0.167(7) 0.082(5) 0.025(5) -0.017(4) -0.011(5)
O21_3 0.099(3) 0.111(3) 0.063(2) -0.001(2) -0.017(2) 0.002(2)
C28_3 0.108(5) 0.122(5) 0.063(4) -0.003(4) -0.014(3) 0.003(4)
C29_3 0.112(5) 0.098(5) 0.061(4) 0.002(4) -0.015(3) -0.009(4)
O22_3 0.118(3) 0.123(3) 0.075(3) -0.003(3) -0.021(2) 0.007(3)
O23_3 0.113(3) 0.115(4) 0.067(3) 0.010(2) -0.018(2) -0.007(3)
S3_3 0.1176(16) 0.171(2) 0.1087(16) 0.0062(16) -0.0198(13) 0.0127(14)
O24_3 0.149(5) 0.174(5) 0.131(4) 0.041(4) -0.036(3) 0.023(4)
O25_3 0.128(4) 0.292(9) 0.114(4) -0.016(5) -0.050(4) 0.061(5)
O26_3 0.136(4) 0.177(5) 0.143(5) -0.021(4) -0.055(4) -0.001(4)
C31_3 0.138(7) 0.119(6) 0.110(6) 0.001(5) -0.032(5) 0.001(5)
C32_3 0.142(8) 0.121(6) 0.097(5) 0.023(5) -0.039(5) -0.032(6)
C33_3 0.110(7) 0.137(7) 0.110(6) 0.032(5) -0.034(5) -0.022(6)
C34_3 0.116(7) 0.147(7) 0.081(5) 0.031(5) -0.030(5) -0.037(6)
C35_3 0.133(8) 0.165(8) 0.109(6) 0.016(6) -0.017(5) -0.021(6)
C36_3 0.138(8) 0.174(9) 0.109(7) 0.044(6) -0.039(6) -0.053(7)
C37_3 0.138(8) 0.153(7) 0.114(6) 0.028(5) -0.034(6) -0.025(7)
O31_3 0.130(4) 0.128(3) 0.073(3) 0.018(2) -0.028(2) -0.016(3)
C38_3 0.153(8) 0.138(6) 0.109(6) 0.039(5) -0.033(5) -0.026(5)
C39_3 0.152(8) 0.116(6) 0.077(6) 0.011(4) -0.038(5) -0.008(5)
O32_3 0.170(5) 0.151(4) 0.107(4) 0.030(3) -0.043(3) -0.024(4)
O33_3 0.134(4) 0.124(4) 0.091(4) 0.006(3) -0.024(3) -0.006(3)
S4_3 0.149(2) 0.180(3) 0.177(3) 0.029(2) -0.0556(19) -0.041(2)
O34_3 0.209(10) 0.272(11) 0.53(2) -0.094(13) -0.243(13) 0.003(9)
O35_3 0.242(9) 0.216(8) 0.297(11) 0.103(8) -0.098(8) -0.121(7)
O36_3 0.227(8) 0.400(14) 0.106(5) 0.060(6) -0.078(5) -0.135(9)
Na1_3 0.1147(18) 0.1071(17) 0.0665(14) 0.0031(11) -0.0196(12) 0.0016(13)
C01_4 0.119(5) 0.126(6) 0.061(4) 0.015(3) -0.021(3) -0.020(5)
C02_4 0.112(5) 0.119(5) 0.065(5) 0.005(4) -0.034(4) 0.008(4)
C03_4 0.125(6) 0.120(5) 0.081(5) 0.007(4) -0.026(4) -0.002(5)
C04_4 0.134(7) 0.128(6) 0.110(6) 0.000(5) -0.033(5) 0.020(5)
C05_4 0.158(7) 0.143(7) 0.099(6) -0.017(5) -0.050(6) 0.040(5)
C06_4 0.156(8) 0.120(6) 0.124(8) 0.017(5) -0.069(6) 0.000(6)
C07_4 0.151(7) 0.110(5) 0.083(5) -0.003(4) -0.028(5) -0.008(5)
O01_4 0.132(4) 0.116(3) 0.077(3) 0.000(2) -0.031(3) 0.016(3)
C08_4 0.144(7) 0.113(6) 0.120(6) -0.004(4) -0.049(5) -0.004(5)
C09_4 0.134(6) 0.116(7) 0.098(5) 0.008(5) -0.024(5) -0.021(6)
O02_4 0.175(5) 0.118(4) 0.124(4) 0.020(3) -0.060(4) -0.015(4)
O03_4 0.132(4) 0.109(4) 0.081(3) 0.016(3) -0.022(2) -0.004(3)
S1_4 0.208(3) 0.158(2) 0.142(2) 0.0084(18) -0.098(2) 0.019(2)
O04_4 0.64(3) 0.219(9) 0.453(18) 0.196(12) -0.46(2) -0.187(13)
O05_4 0.139(4) 0.201(6) 0.089(3) 0.001(4) -0.026(3) 0.024(4)
O06_4 0.267(11) 0.471(19) 0.174(7) -0.110(9) -0.134(8) 0.225(13)
C11_4 0.105(5) 0.118(5) 0.068(4) 0.011(3) -0.018(3) -0.010(4)
C12_4 0.093(4) 0.106(5) 0.061(4) 0.014(3) -0.006(3) 0.000(4)
C13_4 0.099(4) 0.126(6) 0.050(4) 0.005(4) -0.011(3) -0.003(4)
C14_4 0.096(4) 0.106(5) 0.055(4) 0.003(3) -0.015(3) -0.004(3)
C15_4 0.102(5) 0.115(6) 0.069(4) 0.009(3) -0.018(3) 0.005(4)
C16_4 0.090(4) 0.121(6) 0.066(4) 0.002(4) -0.015(3) 0.009(4)
C17_4 0.101(4) 0.112(5) 0.046(4) 0.010(3) -0.016(3) -0.001(3)
O11_4 0.097(3) 0.118(3) 0.051(2) 0.0080(19) -0.0183(19) -0.013(2)
C18_4 0.089(5) 0.139(5) 0.057(4) 0.007(3) -0.013(3) -0.011(4)
C19_4 0.114(6) 0.107(5) 0.047(4) 0.003(3) -0.015(4) -0.014(4)
O12_4 0.092(3) 0.136(4) 0.065(3) 0.002(2) -0.011(2) -0.006(2)
O13_4 0.115(3) 0.118(3) 0.061(3) 0.003(2) -0.012(2) -0.003(2)
S2_4 0.1082(14) 0.1322(15) 0.0535(10) -0.0009(9) -0.0152(8) 0.0016(11)
O14_4 0.113(3) 0.133(3) 0.056(2) 0.001(2) -0.001(2) 0.006(3)
O15_4 0.094(3) 0.171(4) 0.063(2) -0.014(2) -0.017(2) -0.001(3)
O16_4 0.164(4) 0.126(4) 0.049(2) 0.009(2) -0.026(2) 0.004(3)
C21_4 0.119(6) 0.163(7) 0.083(5) 0.003(5) 0.010(4) -0.001(5)
C22_4 0.092(5) 0.177(7) 0.077(5) 0.022(5) -0.017(4) -0.018(5)
C23_4 0.106(6) 0.136(6) 0.057(4) 0.011(4) -0.024(4) -0.018(4)
C24_4 0.101(5) 0.140(6) 0.061(4) 0.016(4) -0.013(4) -0.008(4)
C25_4 0.104(6) 0.146(6) 0.066(4) 0.018(4) -0.020(4) -0.021(4)
C26_4 0.117(7) 0.176(7) 0.056(4) 0.011(4) -0.025(4) -0.036(5)
C27_4 0.106(6) 0.210(9) 0.092(6) 0.051(6) -0.026(5) -0.021(6)
O21_4 0.099(3) 0.125(3) 0.064(2) 0.013(2) -0.013(2) -0.004(2)
C28_4 0.104(4) 0.126(5) 0.058(4) 0.017(4) -0.009(3) -0.007(4)
C29_4 0.102(5) 0.109(6) 0.054(4) 0.011(4) -0.005(3) -0.008(4)
O22_4 0.118(3) 0.114(3) 0.068(3) 0.005(2) -0.015(2) -0.008(3)
O23_4 0.107(3) 0.121(4) 0.070(3) -0.007(2) -0.012(2) -0.003(3)
S3_4 0.1281(19) 0.233(3) 0.0960(16) 0.0297(18) -0.0365(13) -0.0614(19)
O24_4 0.224(7) 0.266(8) 0.129(5) 0.069(5) -0.060(5) -0.141(7)
O25_4 0.146(5) 0.312(9) 0.120(5) -0.031(5) -0.041(4) -0.090(6)
O26_4 0.110(5) 0.281(9) 0.265(9) 0.048(7) -0.090(5) -0.048(5)
C31_4 0.172(8) 0.164(8) 0.100(6) -0.005(5) -0.029(5) 0.074(7)
O31_4 0.109(3) 0.154(4) 0.090(3) -0.004(3) -0.024(2) 0.020(3)
C38_4 0.132(7) 0.171(8) 0.091(5) -0.016(5) -0.015(4) 0.040(5)
C39_4 0.138(8) 0.127(6) 0.112(8) 0.000(5) -0.014(6) 0.027(5)
O32_4 0.168(5) 0.181(5) 0.077(4) -0.016(3) -0.003(3) 0.027(4)
O33_4 0.130(4) 0.130(4) 0.095(3) -0.007(3) -0.015(3) 0.009(3)
S4_4 0.143(4) 0.270(7) 0.203(5) -0.038(4) -0.048(4) 0.056(4)
Na1_4 0.1100(17) 0.1187(18) 0.0664(14) 0.0022(12) -0.0137(11) 0.0010(13)
Na2_5 0.0699(11) 0.0685(11) 0.0249(9) 0.0006(7) -0.0176(7) 0.0019(8)
Na3_5 0.134(2) 0.1222(19) 0.0690(14) 0.0058(12) -0.0172(13) -0.0158(15)
Na4_5 0.219(5) 0.264(6) 0.182(4) 0.001(4) -0.055(4) -0.030(4)
Na5_5 0.247(6) 0.286(7) 0.198(5) -0.030(4) -0.002(4) 0.009(5)
Na6_5 0.309(9) 0.328(9) 0.299(9) 0.052(7) -0.012(7) -0.035(7)
Na7_5 0.411(14) 0.335(11) 0.447(15) 0.037(10) -0.142(12) -0.025(10)
Na8A_5 0.290(16) 0.301(16) 0.309(17) 0.005(13) -0.090(13) 0.047(12)
Na8B_5 0.54(3) 0.259(16) 0.35(2) -0.114(16) -0.19(2) 0.181(19)
Na9A_5 0.171(11) 0.57(3) 0.38(2) 0.08(2) -0.019(12) -0.071(14)
Na9B_5 0.270(15) 0.266(14) 0.245(14) 0.001(11) -0.008(12) 0.059(11)
O6_6 0.25(3) 1.69(17) 0.34(3) -0.43(6) -0.03(2) 0.02(5)
C10_6 0.22(3) 0.32(3) 0.29(3) 0.03(3) 0.05(2) 0.02(2)
C9_6 0.36(4) 0.26(3) 0.116(12) 0.010(13) -0.049(17) -0.02(2)
O5_6 0.59(7) 0.26(3) 0.99(11) -0.11(5) 0.25(7) 0.05(4)
C8_6 0.25(2) 0.26(3) 0.161(15) 0.000(15) -0.008(14) -0.073(19)
C7_6 0.41(4) 0.24(3) 0.23(3) -0.01(2) -0.14(3) -0.02(3)
O4_6 0.93(11) 0.40(5) 0.34(4) -0.02(3) 0.15(5) -0.01(6)
C6_6 2.0(5) 1.1(3) 0.31(7) 0.07(11) 0.26(15) -1.0(3)
C5_6 1.1(2) 0.89(18) 0.59(13) -0.19(12) 0.48(14) -0.78(18)
O3_6 0.29(2) 0.40(3) 0.34(3) 0.09(3) 0.03(2) -0.01(2)
C4_6 0.18(3) 0.68(11) 1.1(2) -0.51(13) 0.08(6) -0.13(4)
C3_6 0.49(7) 0.37(5) 0.95(14) -0.46(8) 0.50(9) -0.30(6)
O2_6 0.48(4) 0.31(2) 0.212(17) -0.109(16) 0.12(2) -0.16(2)
C2_6 0.38(5) 0.33(4) 0.16(2) -0.06(2) 0.07(3) -0.03(3)
C1_6 0.37(4) 0.33(4) 0.153(19) -0.09(2) -0.04(2) 0.03(3)
O1_6 0.77(7) 0.34(3) 0.30(3) 0.01(2) 0.09(4) -0.08(4)
O1_6001 0.377(19) 0.344(18) 0.42(2) 0.093(16) -0.041(16) 0.026(14)
O2_6001 0.171(8) 0.336(14) 0.434(19) 0.100(13) 0.029(9) 0.016(8)
O3_6001 0.65(4) 0.44(3) 0.288(17) -0.036(17) 0.07(2) -0.08(2)
O4_6001 0.41(2) 0.51(3) 0.44(3) 0.06(2) -0.075(19) -0.09(2)
O5_6001 0.56(3) 0.45(2) 0.241(13) -0.028(14) 0.068(16) 0.01(2)

loop_
_atom_type_symbol
_atom_type_description
_atom_type_scat_dispersion_real
_atom_type_scat_dispersion_imag
_atom_type_scat_source
C C 0.0074 0.0035 'International Tables Vol C Tables 4.2.6.8 and 6.1.1.4'
H H 0 0 'International Tables Vol C Tables 4.2.6.8 and 6.1.1.4'
N N 0.0136 0.007 'International Tables Vol C Tables 4.2.6.8 and 6.1.1.4'
O O 0.0227 0.0128 'International Tables Vol C Tables 4.2.6.8 and 6.1.1.4'
S S 0.2073 0.2439 'International Tables Vol C Tables 4.2.6.8 and 6.1.1.4'
Na Na 0.0686 0.0512 'International Tables Vol C Tables 4.2.6.8 and 6.1.1.4'

loop_
_geom_angle_atom_site_label_1
_geom_angle_atom_site_label_2
_geom_angle_atom_site_label_3
_geom_angle
_geom_angle_site_symmetry_1
_geom_angle_site_symmetry_3
C01_1 N1_1 C04_1 107.0(5) . .
N1_1 C01_1 C25_1 125.4(5) . .
N1_1 C01_1 C02_1 110.2(5) . .
C25_1 C01_1 C02_1 124.3(6) . .
C03_1 C02_1 C01_1 107.7(6) . .
C02_1 C03_1 C04_1 108.2(6) . .
C05_1 C04_1 N1_1 125.3(6) . .
C05_1 C04_1 C03_1 127.8(6) . .
N1_1 C04_1 C03_1 106.9(6) . .
C04_1 C05_1 C61_1 128.0(6) . .
C04_1 C05_1 C06_1 115.7(6) . .
C61_1 C05_1 C06_1 116.3(6) . .
C07_1 C06_1 C10_1 117.0(7) . .
C07_1 C06_1 C05_1 121.3(7) . .
C10_1 C06_1 C05_1 121.7(7) . .
C08_1 C07_1 C06_1 121.1(10) . .
N5_1 C08_1 C07_1 122.5(13) . .
C08_1 N5_1 C09_1 119.7(10) . .
C08_1 N5_1 C11_1 126.3(16) . .
C09_1 N5_1 C11_1 114.1(16) . .
N5_1 C09_1 C10_1 121.6(11) . .
C06_1 C10_1 C09_1 118.2(9) . .
C24_1 N2_1 C21_1 107.0(5) . .
C45_1 C21_1 N2_1 125.7(6) . .
C45_1 C21_1 C22_1 126.6(6) . .
N2_1 C21_1 C22_1 107.5(5) . .
C23_1 C22_1 C21_1 108.9(6) . .
C22_1 C23_1 C24_1 106.7(6) . .
N2_1 C24_1 C25_1 124.6(5) . .
N2_1 C24_1 C23_1 109.8(5) . .
C25_1 C24_1 C23_1 125.5(6) . .
C01_1 C25_1 C24_1 126.2(6) . .
C01_1 C25_1 C26_1 115.9(5) . .
C24_1 C25_1 C26_1 117.7(5) . .
C27_1 C26_1 C30_1 116.8(6) . .
C27_1 C26_1 C25_1 121.8(6) . .
C30_1 C26_1 C25_1 121.5(7) . .
C26_1 C27_1 C28_1 119.2(7) . .
N6_1 C28_1 C27_1 120.5(7) . .
C28_1 N6_1 C29_1 122.4(6) . .
C28_1 N6_1 C31_1 119.0(8) . .
C29_1 N6_1 C31_1 118.6(7) . .
N6_1 C29_1 C30_1 119.6(7) . .
C29_1 C30_1 C26_1 121.6(7) . .
C41_1 N3_1 C44_1 108.1(5) . .
N3_1 C41_1 C65_1 125.7(5) . .
N3_1 C41_1 C42_1 109.3(6) . .
C65_1 C41_1 C42_1 125.0(6) . .
C43_1 C42_1 C41_1 108.0(6) . .
C42_1 C43_1 C44_1 107.0(6) . .
N3_1 C44_1 C45_1 127.6(5) . .
N3_1 C44_1 C43_1 107.6(6) . .
C45_1 C44_1 C43_1 124.7(6) . .
C21_1 C45_1 C44_1 124.8(6) . .
C21_1 C45_1 C46_1 118.3(6) . .
C44_1 C45_1 C46_1 116.9(5) . .
C50_1 C46_1 C47_1 118.3(6) . .
C50_1 C46_1 C45_1 119.9(6) . .
C47_1 C46_1 C45_1 121.6(6) . .
C46_1 C47_1 C48_1 120.0(7) . .
N7_1 C48_1 C47_1 118.7(7) . .
C49_1 N7_1 C48_1 122.3(6) . .
C49_1 N7_1 C51_1 120.5(8) . .
C48_1 N7_1 C51_1 117.2(8) . .
N7_1 C49_1 C50_1 119.6(7) . .
C46_1 C50_1 C49_1 121.1(7) . .
C64_1 N4_1 C61_1 106.8(5) . .
N4_1 C61_1 C05_1 123.6(6) . .
N4_1 C61_1 C62_1 109.4(5) . .
C05_1 C61_1 C62_1 126.7(6) . .
C63_1 C62_1 C61_1 107.7(6) . .
C62_1 C63_1 C64_1 107.1(6) . .
N4_1 C64_1 C65_1 126.3(5) . .
N4_1 C64_1 C63_1 108.9(5) . .
C65_1 C64_1 C63_1 124.6(6) . .
C41_1 C65_1 C64_1 125.8(6) . .
C41_1 C65_1 C66_1 116.2(5) . .
C64_1 C65_1 C66_1 118.0(5) . .
C67_1 C66_1 C70_1 118.2(7) . .
C67_1 C66_1 C65_1 122.7(7) . .
C70_1 C66_1 C65_1 118.9(6) . .
C66_1 C67_1 C68_1 120.7(7) . .
N8_1 C68_1 C67_1 120.6(7) . .
C68_1 N8_1 C69_1 121.7(6) . .
C68_1 N8_1 C71_1 118.6(7) . .
C69_1 N8_1 C71_1 119.7(7) . .
C70_1 C69_1 N8_1 118.3(7) . .
C69_1 C70_1 C66_1 120.4(7) . .
C01_2 N1_2 C04_2 107.0(5) . .
N1_2 C01_2 C25_2 124.8(5) . .
N1_2 C01_2 C02_2 108.1(5) . .
C25_2 C01_2 C02_2 127.1(6) . .
C03_2 C02_2 C01_2 109.4(5) . .
C02_2 C03_2 C04_2 107.8(5) . .
N1_2 C04_2 C05_2 124.7(5) . .
N1_2 C04_2 C03_2 107.7(6) . .
C05_2 C04_2 C03_2 127.6(6) . .
C21_2 C05_2 C04_2 127.7(5) 9 .
C21_2 C05_2 C06_2 117.6(5) 9 .
C04_2 C05_2 C06_2 114.6(5) . .
C10_2 C06_2 C07_2 115.7(6) . .
C10_2 C06_2 C05_2 120.1(6) . .
C07_2 C06_2 C05_2 124.2(6) . .
C08_2 C07_2 C06_2 119.1(7) . .
N5_2 C08_2 C07_2 122.8(8) . .
C09_2 N5_2 C08_2 120.1(6) . .
C09_2 N5_2 C11_2 119.7(6) . .
C08_2 N5_2 C11_2 120.2(7) . .
C09_2 N5_2 Na5_5 79.6(4) . .
C08_2 N5_2 Na5_5 88.0(5) . .
C11_2 N5_2 Na5_5 103.0(4) . .
N5_2 C09_2 C10_2 121.3(7) . .
N5_2 C09_2 Na5_5 75.8(4) . .
C10_2 C09_2 Na5_5 87.9(4) . .
C09_2 C10_2 C06_2 120.8(7) . .
C21_2 N2_2 C24_2 106.2(5) . .
N2_2 C21_2 C05_2 125.8(5) . 9
N2_2 C21_2 C22_2 109.7(5) . .
C05_2 C21_2 C22_2 124.4(6) 9 .
C23_2 C22_2 C21_2 107.0(5) . .
C22_2 C23_2 C24_2 108.0(5) . .
N2_2 C24_2 C23_2 109.0(5) . .
N2_2 C24_2 C25_2 123.2(5) . .
C23_2 C24_2 C25_2 127.8(5) . .
C01_2 C25_2 C24_2 126.3(5) . .
C01_2 C25_2 C26_2 117.5(5) . .
C24_2 C25_2 C26_2 116.2(6) . .
C27_2 C26_2 C30_2 115.8(6) . .
C27_2 C26_2 C25_2 122.1(6) . .
C30_2 C26_2 C25_2 122.0(6) . .
C26_2 C27_2 C28_2 122.8(7) . .
N6_2 C28_2 C27_2 118.3(8) . .
C28_2 N6_2 C29_2 119.8(6) . .
C28_2 N6_2 C31_2 119.7(7) . .
C29_2 N6_2 C31_2 120.5(6) . .
C28_2 N6_2 Na9B_5 89.5(5) . 10_556
C29_2 N6_2 Na9B_5 82.3(6) . 10_556
C31_2 N6_2 Na9B_5 97.6(5) . 10_556
N6_2 C29_2 C30_2 123.3(7) . .
N6_2 C29_2 Na9B_5 72.6(6) . 10_556
C30_2 C29_2 Na9B_5 92.5(6) . 10_556
C29_2 C30_2 C26_2 119.8(8) . .
C02_3 C01_3 C14_3 111.7(6) . .
C07_3 C02_3 C03_3 117.5(7) . .
C07_3 C02_3 C01_3 121.9(7) . .
C03_3 C02_3 C01_3 120.5(6) . .
C04_3 C03_3 C02_3 123.1(6) . .
C04_3 C03_3 O01_3 119.2(7) . .
C02_3 C03_3 O01_3 117.7(7) . .
C03_3 C04_3 C05_3 117.3(7) . .
C03_3 C04_3 C31_3 122.3(6) . .
C05_3 C04_3 C31_3 120.3(8) . .
C06_3 C05_3 C04_3 121.1(8) . .
C05_3 C06_3 C07_3 120.8(7) . .
C05_3 C06_3 S1_3 120.5(8) . .
C07_3 C06_3 S1_3 118.6(7) . .
C02_3 C07_3 C06_3 120.1(7) . .
C03_3 O01_3 C08_3 110.6(5) . .
C03_3 O01_3 Na1_3 135.5(4) . .
C08_3 O01_3 Na1_3 113.8(4) . .
O01_3 C08_3 C09_3 110.5(7) . .
O03_3 C09_3 O02_3 124.2(7) . .
O03_3 C09_3 C08_3 122.5(7) . .
O02_3 C09_3 C08_3 113.0(8) . .
O03_3 C09_3 Na1_3 47.2(4) . .
O02_3 C09_3 Na1_3 153.3(5) . .
C08_3 C09_3 Na1_3 83.3(5) . .
C09_3 O03_3 Na1_3 111.5(5) . .
C09_3 O03_3 Na2_5 117.7(4) . .
Na1_3 O03_3 Na2_5 78.99(15) . .
O06_3 S1_3 O04_3 115.3(8) . .
O06_3 S1_3 O05_3 111.6(7) . .
O04_3 S1_3 O05_3 109.2(7) . .
O06_3 S1_3 C06_3 106.9(5) . .
O04_3 S1_3 C06_3 105.9(4) . .
O05_3 S1_3 C06_3 107.5(5) . .
S1_3 O06_3 Na7_5 126.1(8) . .
C24_3 C11_3 C12_3 109.1(5) . .
C17_3 C12_3 C13_3 118.1(5) . .
C17_3 C12_3 C11_3 120.4(6) . .
C13_3 C12_3 C11_3 121.2(5) . .
C14_3 C13_3 O11_3 120.5(6) . .
C14_3 C13_3 C12_3 121.9(5) . .
O11_3 C13_3 C12_3 117.5(5) . .
C13_3 C14_3 C15_3 118.3(6) . .
C13_3 C14_3 C01_3 121.1(6) . .
C15_3 C14_3 C01_3 120.4(6) . .
C16_3 C15_3 C14_3 119.8(6) . .
C17_3 C16_3 C15_3 121.2(5) . .
C17_3 C16_3 S2_3 118.1(5) . .
C15_3 C16_3 S2_3 120.7(5) . .
C16_3 C17_3 C12_3 120.4(6) . .
C13_3 O11_3 C18_3 110.7(4) . .
C13_3 O11_3 Na1_3 134.9(4) . .
C18_3 O11_3 Na1_3 114.2(3) . .
O11_3 C18_3 C19_3 110.9(5) . .
O13_3 C19_3 O12_3 125.8(6) . .
O13_3 C19_3 C18_3 122.4(7) . .
O12_3 C19_3 C18_3 111.7(6) . .
C19_3 O13_3 Na1_3 107.8(4) . .
C19_3 O13_3 Na2_5 116.6(4) . .
Na1_3 O13_3 Na2_5 74.90(12) . .
O16_3 S2_3 O14_3 116.9(3) . .
O16_3 S2_3 O15_3 113.1(4) . .
O14_3 S2_3 O15_3 108.0(4) . .
O16_3 S2_3 C16_3 106.6(3) . .
O14_3 S2_3 C16_3 105.3(3) . .
O15_3 S2_3 C16_3 106.1(3) . .
S2_3 O14_3 Na5_5 124.8(3) . .
S2_3 O14_3 Na3_5 110.1(3) . 7_444
Na5_5 O14_3 Na3_5 121.9(2) . 7_444
S2_3 O16_3 Na8A_5 138.3(4) . .
S2_3 O16_3 Na8B_5 108.4(6) . .
Na8A_5 O16_3 Na8B_5 49.1(6) . .
C22_3 C21_3 C34_3 110.5(6) . .
C27_3 C22_3 C23_3 119.4(7) . .
C27_3 C22_3 C21_3 119.4(7) . .
C23_3 C22_3 C21_3 121.1(6) . .
C22_3 C23_3 O21_3 119.4(6) . .
C22_3 C23_3 C24_3 123.4(6) . .
O21_3 C23_3 C24_3 117.1(6) . .
C25_3 C24_3 C23_3 115.6(6) . .
C25_3 C24_3 C11_3 121.0(6) . .
C23_3 C24_3 C11_3 123.0(6) . .
C26_3 C25_3 C24_3 122.6(7) . .
C25_3 C26_3 C27_3 119.4(6) . .
C25_3 C26_3 S3_3 122.1(6) . .
C27_3 C26_3 S3_3 118.3(7) . .
C22_3 C27_3 C26_3 119.4(7) . .
C23_3 O21_3 C28_3 111.0(5) . .
C23_3 O21_3 Na1_3 135.4(4) . .
C28_3 O21_3 Na1_3 113.5(3) . .
O21_3 C28_3 C29_3 110.1(6) . .
O23_3 C29_3 O22_3 125.8(6) . .
O23_3 C29_3 C28_3 122.8(6) . .
O22_3 C29_3 C28_3 111.2(7) . .
O23_3 C29_3 Na1_3 48.2(3) . .
O22_3 C29_3 Na1_3 152.7(5) . .
C28_3 C29_3 Na1_3 82.9(4) . .
C29_3 O22_3 Na3_5 109.8(4) . .
C29_3 O23_3 Na1_3 110.7(4) . .
C29_3 O23_3 Na2_5 118.2(4) . .
Na1_3 O23_3 Na2_5 77.66(15) . .
O25_3 S3_3 O24_3 113.0(5) . .
O25_3 S3_3 O26_3 114.5(5) . .
O24_3 S3_3 O26_3 111.2(4) . .
O25_3 S3_3 C26_3 102.1(3) . .
O24_3 S3_3 C26_3 107.3(4) . .
O26_3 S3_3 C26_3 108.1(4) . .
S3_3 O24_3 Na8A_5 149.3(4) . .
S3_3 O26_3 Na6_5 137.5(4) . .
C32_3 C31_3 C04_3 107.0(6) . .
C37_3 C32_3 C33_3 117.1(9) . .
C37_3 C32_3 C31_3 120.7(9) . .
C33_3 C32_3 C31_3 122.1(8) . .
C34_3 C33_3 O31_3 118.9(9) . .
C34_3 C33_3 C32_3 123.8(8) . .
O31_3 C33_3 C32_3 117.2(9) . .
C33_3 C34_3 C35_3 120.3(9) . .
C33_3 C34_3 C21_3 123.1(7) . .
C35_3 C34_3 C21_3 116.5(10) . .
C34_3 C35_3 C36_3 116.2(9) . .
C37_3 C36_3 C35_3 123.8(8) . .
C37_3 C36_3 S4_3 117.0(10) . .
C35_3 C36_3 S4_3 119.0(10) . .
C32_3 C37_3 C36_3 118.7(10) . .
C33_3 O31_3 C38_3 110.0(5) . .
C33_3 O31_3 Na1_3 134.6(4) . .
C38_3 O31_3 Na1_3 115.2(4) . .
O31_3 C38_3 C39_3 107.6(6) . .
O33_3 C39_3 O32_3 126.2(8) . .
O33_3 C39_3 C38_3 125.1(7) . .
O32_3 C39_3 C38_3 108.2(8) . .
C39_3 O33_3 Na1_3 107.6(5) . .
C39_3 O33_3 Na2_5 116.6(5) . .
Na1_3 O33_3 Na2_5 77.59(16) . .
O36_3 S4_3 O35_3 120.9(7) . .
O36_3 S4_3 O34_3 104.4(7) . .
O35_3 S4_3 O34_3 109.0(8) . .
O36_3 S4_3 C36_3 109.1(5) . .
O35_3 S4_3 C36_3 109.1(5) . .
O34_3 S4_3 C36_3 102.8(6) . .
S4_3 O34_3 Na6_5 139.1(10) . .
O31_3 Na1_3 O21_3 81.23(17) . .
O31_3 Na1_3 O01_3 80.32(17) . .
O21_3 Na1_3 O01_3 130.85(17) . .
O31_3 Na1_3 O11_3 131.79(16) . .
O21_3 Na1_3 O11_3 78.89(15) . .
O01_3 Na1_3 O11_3 80.45(15) . .
O31_3 Na1_3 O03_3 127.3(2) . .
O21_3 Na1_3 O03_3 151.2(2) . .
O01_3 Na1_3 O03_3 66.50(17) . .
O11_3 Na1_3 O03_3 82.89(17) . .
O31_3 Na1_3 O23_3 82.53(16) . .
O21_3 Na1_3 O23_3 65.54(16) . .
O01_3 Na1_3 O23_3 153.32(19) . .
O11_3 Na1_3 O23_3 126.04(18) . .
O03_3 Na1_3 O23_3 109.71(16) . .
O31_3 Na1_3 O33_3 65.32(18) . .
O21_3 Na1_3 O33_3 127.75(19) . .
O01_3 Na1_3 O33_3 83.23(17) . .
O11_3 Na1_3 O33_3 153.0(2) . .
O03_3 Na1_3 O33_3 70.9(2) . .
O23_3 Na1_3 O33_3 71.05(18) . .
O31_3 Na1_3 O13_3 152.29(18) . .
O21_3 Na1_3 O13_3 81.73(15) . .
O01_3 Na1_3 O13_3 127.16(18) . .
O11_3 Na1_3 O13_3 65.08(14) . .
O03_3 Na1_3 O13_3 70.38(18) . .
O23_3 Na1_3 O13_3 70.55(16) . .
O33_3 Na1_3 O13_3 109.96(16) . .
O31_3 Na1_3 C29_3 93.08(18) . .
O21_3 Na1_3 C29_3 49.26(16) . .
O01_3 Na1_3 C29_3 173.0(2) . .
O11_3 Na1_3 C29_3 105.79(18) . .
O03_3 Na1_3 C29_3 116.78(18) . .
O23_3 Na1_3 C29_3 21.10(14) . .
O33_3 Na1_3 C29_3 92.05(19) . .
O13_3 Na1_3 C29_3 59.31(17) . .
O31_3 Na1_3 C09_3 107.3(2) . .
O21_3 Na1_3 C09_3 170.8(2) . .
O01_3 Na1_3 C09_3 49.62(18) . .
O11_3 Na1_3 C09_3 92.58(19) . .
O03_3 Na1_3 C09_3 21.26(17) . .
O23_3 Na1_3 C09_3 118.24(18) . .
O33_3 Na1_3 C09_3 60.5(2) . .
O13_3 Na1_3 C09_3 91.6(2) . .
C29_3 Na1_3 C09_3 131.7(2) . .
O31_3 Na1_3 Na2_5 113.16(12) . .
O21_3 Na1_3 Na2_5 114.99(12) . .
O01_3 Na1_3 Na2_5 114.16(14) . .
O11_3 Na1_3 Na2_5 115.04(13) . .
O03_3 Na1_3 Na2_5 54.34(11) . .
O23_3 Na1_3 Na2_5 55.40(11) . .
O33_3 Na1_3 Na2_5 53.77(12) . .
O13_3 Na1_3 Na2_5 56.20(10) . .
C29_3 Na1_3 Na2_5 66.35(13) . .
C09_3 Na1_3 Na2_5 65.43(14) . .
C02_4 C01_4 C14_4 111.6(6) . .
C03_4 C02_4 C07_4 116.1(7) . .
C03_4 C02_4 C01_4 123.9(6) . .
C07_4 C02_4 C01_4 119.8(7) . .
C02_4 C03_4 C04_4 124.6(7) . .
C02_4 C03_4 O01_4 117.9(7) . .
C04_4 C03_4 O01_4 117.5(7) . .
C05_4 C04_4 C03_4 117.3(8) . .
C05_4 C04_4 C31_4 118.5(8) . .
C03_4 C04_4 C31_4 124.0(7) . .
C06_4 C05_4 C04_4 119.9(8) . .
C05_4 C06_4 C07_4 121.0(7) . .
C05_4 C06_4 S1_4 121.4(8) . .
C07_4 C06_4 S1_4 117.6(8) . .
C02_4 C07_4 C06_4 120.8(7) . .
C03_4 O01_4 C08_4 109.7(5) . .
C03_4 O01_4 Na1_4 135.0(4) . .
C08_4 O01_4 Na1_4 115.2(4) . .
O01_4 C08_4 C09_4 107.8(6) . .
O03_4 C09_4 O02_4 126.6(8) . .
O03_4 C09_4 C08_4 123.3(7) . .
O02_4 C09_4 C08_4 109.8(8) . .
O03_4 C09_4 Na1_4 47.5(4) . .
O02_4 C09_4 Na1_4 152.8(5) . .
C08_4 C09_4 Na1_4 84.5(5) . .
C09_4 O03_4 Na1_4 111.4(5) . .
C09_4 O03_4 Na2_5 119.4(5) . .
Na1_4 O03_4 Na2_5 79.51(15) . .
O04_4 S1_4 O05_4 115.0(9) . .
O04_4 S1_4 O06_4 112.6(9) . .
O05_4 S1_4 O06_4 109.4(5) . .
O04_4 S1_4 C06_4 105.8(4) . .
O05_4 S1_4 C06_4 107.1(5) . .
O06_4 S1_4 C06_4 106.4(6) . .
S1_4 O06_4 Na9A_5 154.6(7) . .
C24_4 C11_4 C12_4 110.1(5) . .
C13_4 C12_4 C17_4 118.1(5) . .
C13_4 C12_4 C11_4 121.8(5) . .
C17_4 C12_4 C11_4 119.8(6) . .
C12_4 C13_4 O11_4 118.7(5) . .
C12_4 C13_4 C14_4 123.2(5) . .
O11_4 C13_4 C14_4 118.0(6) . .
C15_4 C14_4 C13_4 117.1(6) . .
C15_4 C14_4 C01_4 119.9(6) . .
C13_4 C14_4 C01_4 122.7(5) . .
C14_4 C15_4 C16_4 120.2(6) . .
C17_4 C16_4 C15_4 121.4(5) . .
C17_4 C16_4 S2_4 118.5(5) . .
C15_4 C16_4 S2_4 120.1(5) . .
C16_4 C17_4 C12_4 119.7(6) . .
C13_4 O11_4 C18_4 110.0(4) . .
C13_4 O11_4 Na1_4 136.3(4) . .
C18_4 O11_4 Na1_4 113.5(3) . .
O11_4 C18_4 C19_4 113.2(5) . .
O13_4 C19_4 O12_4 126.1(5) . .
O13_4 C19_4 C18_4 121.7(7) . .
O12_4 C19_4 C18_4 112.2(6) . .
C19_4 O13_4 Na1_4 105.4(4) . .
C19_4 O13_4 Na2_5 114.4(4) . .
Na1_4 O13_4 Na2_5 75.60(13) . .
O15_4 S2_4 O14_4 113.5(3) . .
O15_4 S2_4 O16_4 113.5(3) . .
O14_4 S2_4 O16_4 111.9(3) . .
O15_4 S2_4 C16_4 106.4(3) . .
O14_4 S2_4 C16_4 104.9(3) . .
O16_4 S2_4 C16_4 105.9(3) . .
S2_4 O14_4 Na3_5 104.6(2) . 8_444
S2_4 O15_4 Na4_5 126.3(3) . .
C34_4 C21_4 C22_4 98.0(17) . .
C34_4 C21_4 C34_4 16.4(17) . .
C22_4 C21_4 C34_4 113.6(9) . .
C23_4 C22_4 C27_4 115.1(8) . .
C23_4 C22_4 C21_4 122.7(7) . .
C27_4 C22_4 C21_4 122.2(8) . .
C23_4 C22_4 C34_4 122.5(10) . .
C27_4 C22_4 C34_4 109.8(10) . .
C21_4 C22_4 C34_4 33.9(8) . .
C22_4 C23_4 O21_4 117.0(6) . .
C22_4 C23_4 C24_4 124.1(6) . .
O21_4 C23_4 C24_4 118.9(7) . .
C25_4 C24_4 C23_4 116.9(7) . .
C25_4 C24_4 C11_4 119.4(7) . .
C23_4 C24_4 C11_4 123.6(6) . .
C26_4 C25_4 C24_4 121.2(7) . .
C27_4 C26_4 C25_4 120.6(7) . .
C27_4 C26_4 S3_4 117.7(7) . .
C25_4 C26_4 S3_4 121.6(7) . .
C26_4 C27_4 C22_4 122.1(8) . .
C23_4 O21_4 C28_4 109.2(5) . .
C23_4 O21_4 Na1_4 136.5(4) . .
C28_4 O21_4 Na1_4 114.0(3) . .
O21_4 C28_4 C29_4 109.7(6) . .
O23_4 C29_4 O22_4 125.7(6) . .
O23_4 C29_4 C28_4 122.4(6) . .
O22_4 C29_4 C28_4 111.8(7) . .
O23_4 C29_4 Na1_4 47.7(3) . .
O22_4 C29_4 Na1_4 151.7(4) . .
C28_4 C29_4 Na1_4 82.3(4) . .
C29_4 O22_4 Na3_5 117.9(4) . .
C29_4 O23_4 Na1_4 111.1(4) . .
C29_4 O23_4 Na2_5 118.1(4) . .
Na1_4 O23_4 Na2_5 79.19(15) . .
O25_4 S3_4 O24_4 113.1(6) . .
O25_4 S3_4 O26_4 113.6(5) . .
O24_4 S3_4 O26_4 111.1(6) . .
O25_4 S3_4 C26_4 105.2(4) . .
O24_4 S3_4 C26_4 106.6(3) . .
O26_4 S3_4 C26_4 106.5(5) . .
S3_4 O25_4 Na4_5 148.0(3) . .
C32_4 C31_4 C04_4 117.5(11) . .
C32_4 C31_4 C32_4 18.0(18) . .
C04_4 C31_4 C32_4 100.1(17) . .
C33_4 O31_4 C38_4 108.9(7) . .
C33_4 O31_4 C33_4 20.1(12) . .
C38_4 O31_4 C33_4 112.7(11) . .
C33_4 O31_4 Na1_4 136.8(6) . .
C38_4 O31_4 Na1_4 114.2(4) . .
C33_4 O31_4 Na1_4 127.3(11) . .
O31_4 C38_4 C39_4 107.8(7) . .
O33_4 C39_4 O32_4 125.7(9) . .
O33_4 C39_4 C38_4 123.7(8) . .
O32_4 C39_4 C38_4 110.6(9) . .
C39_4 O33_4 Na1_4 108.5(5) . .
C39_4 O33_4 Na2_5 116.5(5) . .
Na1_4 O33_4 Na2_5 77.76(16) . .
O35_4 S4_4 O34_4 107.4(13) . .
O35_4 S4_4 O36_4 112.3(14) . .
O34_4 S4_4 O36_4 122.9(14) . .
O35_4 S4_4 C36_4 95.4(11) . .
O34_4 S4_4 C36_4 112.0(11) . .
O36_4 S4_4 C36_4 103.3(13) . .
S4_4 O35_4 Na9B_5 142.5(13) . .
C33_4 C32_4 C37_4 121.1(15) . .
C33_4 C32_4 C31_4 119.1(14) . .
C37_4 C32_4 C31_4 119.1(14) . .
C32_4 C33_4 O31_4 123.1(14) . .
C32_4 C33_4 C34_4 120.0(13) . .
O31_4 C33_4 C34_4 116.7(11) . .
C33_4 C34_4 C35_4 119.0(13) . .
C33_4 C34_4 C21_4 123.6(12) . .
C35_4 C34_4 C21_4 117.1(14) . .
C36_4 C35_4 C34_4 117.5(13) . .
C37_4 C36_4 C35_4 122.2(13) . .
C37_4 C36_4 S4_4 124.0(11) . .
C35_4 C36_4 S4_4 113.8(10) . .
C36_4 C37_4 C32_4 119.9(14) . .
O36_4 S4_4 O35_4 111.9(16) . .
O36_4 S4_4 O34_4 121.8(17) . .
O35_4 S4_4 O34_4 112.4(17) . .
O36_4 S4_4 C36_4 102.4(17) . .
O35_4 S4_4 C36_4 104.5(17) . .
O34_4 S4_4 C36_4 101.0(19) . .
O36_4 S4_4 Na9B_5 115.8(14) . .
O35_4 S4_4 Na9B_5 8.0(14) . .
O34_4 S4_4 Na9B_5 113.2(14) . .
C36_4 S4_4 Na9B_5 96.7(12) . .
Na9B_5 O35_4 S4_4 160(3) . .
C37_4 C32_4 C33_4 107(3) . .
C37_4 C32_4 C31_4 119(3) . .
C33_4 C32_4 C31_4 133(3) . .
C34_4 C33_4 C32_4 140(3) . .
C34_4 C33_4 O31_4 125(2) . .
C32_4 C33_4 O31_4 93(3) . .
C21_4 C34_4 C33_4 126(3) . .
C21_4 C34_4 C35_4 127(3) . .
C33_4 C34_4 C35_4 107(3) . .
C21_4 C34_4 C22_4 48.1(14) . .
C33_4 C34_4 C22_4 128(3) . .
C35_4 C34_4 C22_4 101(2) . .
C36_4 C35_4 C34_4 123(4) . .
C37_4 C36_4 C35_4 120(3) . .
C37_4 C36_4 S4_4 121(2) . .
C35_4 C36_4 S4_4 119(3) . .
C37_4 C36_4 Na9B_5 88(2) . .
C35_4 C36_4 Na9B_5 133(3) . .
S4_4 C36_4 Na9B_5 47.9(9) . .
C36_4 C37_4 C32_4 122(3) . .
O31_4 Na1_4 O21_4 81.14(18) . .
O31_4 Na1_4 O01_4 80.91(18) . .
O21_4 Na1_4 O01_4 130.87(17) . .
O31_4 Na1_4 O11_4 132.11(17) . .
O21_4 Na1_4 O11_4 79.60(15) . .
O01_4 Na1_4 O11_4 79.51(15) . .
O31_4 Na1_4 O03_4 126.7(2) . .
O21_4 Na1_4 O03_4 151.8(2) . .
O01_4 Na1_4 O03_4 65.89(17) . .
O11_4 Na1_4 O03_4 82.66(16) . .
O31_4 Na1_4 O23_4 84.35(17) . .
O21_4 Na1_4 O23_4 66.26(16) . .
O01_4 Na1_4 O23_4 154.5(2) . .
O11_4 Na1_4 O23_4 125.39(19) . .
O03_4 Na1_4 O23_4 108.25(16) . .
O31_4 Na1_4 O33_4 65.97(18) . .
O21_4 Na1_4 O33_4 127.6(2) . .
O01_4 Na1_4 O33_4 84.18(18) . .
O11_4 Na1_4 O33_4 152.2(2) . .
O03_4 Na1_4 O33_4 70.1(2) . .
O23_4 Na1_4 O33_4 70.80(19) . .
O31_4 Na1_4 O13_4 152.91(18) . .
O21_4 Na1_4 O13_4 82.30(16) . .
O01_4 Na1_4 O13_4 125.94(18) . .
O11_4 Na1_4 O13_4 64.71(14) . .
O03_4 Na1_4 O13_4 70.32(18) . .
O23_4 Na1_4 O13_4 69.37(16) . .
O33_4 Na1_4 O13_4 109.19(16) . .
O31_4 Na1_4 C09_4 106.8(2) . .
O21_4 Na1_4 C09_4 171.4(2) . .
O01_4 Na1_4 C09_4 49.41(19) . .
O11_4 Na1_4 C09_4 92.41(19) . .
O03_4 Na1_4 C09_4 21.15(18) . .
O23_4 Na1_4 C09_4 117.04(19) . .
O33_4 Na1_4 C09_4 60.0(2) . .
O13_4 Na1_4 C09_4 91.4(2) . .
O31_4 Na1_4 C29_4 94.33(19) . .
O21_4 Na1_4 C29_4 49.68(16) . .
O01_4 Na1_4 C29_4 174.8(2) . .
O11_4 Na1_4 C29_4 105.38(18) . .
O03_4 Na1_4 C29_4 116.08(18) . .
O23_4 Na1_4 C29_4 21.22(14) . .
O33_4 Na1_4 C29_4 91.97(19) . .
O13_4 Na1_4 C29_4 58.69(17) . .
C09_4 Na1_4 C29_4 131.1(2) . .
O31_4 Na1_4 Na2_5 114.77(13) . .
O21_4 Na1_4 Na2_5 114.52(12) . .
O01_4 Na1_4 Na2_5 114.55(14) . .
O11_4 Na1_4 Na2_5 113.12(13) . .
O03_4 Na1_4 Na2_5 54.00(11) . .
O23_4 Na1_4 Na2_5 54.25(11) . .
O33_4 Na1_4 Na2_5 54.60(13) . .
O13_4 Na1_4 Na2_5 54.59(10) . .
C09_4 Na1_4 Na2_5 65.60(16) . .
C29_4 Na1_4 Na2_5 65.48(13) . .
O33_3 Na2_5 O03_4 93.06(17) . .
O33_3 Na2_5 O03_3 63.93(17) . .
O03_4 Na2_5 O03_3 146.17(18) . .
O33_3 Na2_5 O23_4 152.84(18) . .
O03_4 Na2_5 O23_4 93.04(14) . .
O03_3 Na2_5 O23_4 97.78(14) . .
O33_3 Na2_5 O33_4 97.08(16) . .
O03_4 Na2_5 O33_4 62.39(17) . .
O03_3 Na2_5 O33_4 94.54(16) . .
O23_4 Na2_5 O33_4 62.90(17) . .
O33_3 Na2_5 O23_3 63.76(17) . .
O03_4 Na2_5 O23_3 97.88(14) . .
O03_3 Na2_5 O23_3 93.57(14) . .
O23_4 Na2_5 O23_3 141.08(17) . .
O33_4 Na2_5 O23_3 152.87(18) . .
O33_3 Na2_5 O13_4 142.17(18) . .
O03_4 Na2_5 O13_4 63.83(15) . .
O03_3 Na2_5 O13_4 148.46(16) . .
O23_4 Na2_5 O13_4 62.91(14) . .
O33_4 Na2_5 O13_4 97.45(14) . .
O23_3 Na2_5 O13_4 88.88(14) . .
O33_3 Na2_5 O13_3 97.55(14) . .
O03_4 Na2_5 O13_3 149.59(16) . .
O03_3 Na2_5 O13_3 62.59(15) . .
O23_4 Na2_5 O13_3 90.37(14) . .
O33_4 Na2_5 O13_3 143.09(17) . .
O23_3 Na2_5 O13_3 62.45(13) . .
O13_4 Na2_5 O13_3 91.34(12) . .
O33_3 Na2_5 Na1_3 48.65(12) . .
O03_4 Na2_5 Na1_3 134.10(12) . .
O03_3 Na2_5 Na1_3 46.66(11) . .
O23_4 Na2_5 Na1_3 132.77(11) . .
O33_4 Na2_5 Na1_3 134.15(12) . .
O23_3 Na2_5 Na1_3 46.94(9) . .
O13_4 Na2_5 Na1_3 128.39(11) . .
O13_3 Na2_5 Na1_3 48.90(9) . .
O33_3 Na2_5 Na1_4 132.96(12) . .
O03_4 Na2_5 Na1_4 46.49(11) . .
O03_3 Na2_5 Na1_4 134.26(12) . .
O23_4 Na2_5 Na1_4 46.56(10) . .
O33_4 Na2_5 Na1_4 47.64(11) . .
O23_3 Na2_5 Na1_4 132.03(11) . .
O13_4 Na2_5 Na1_4 49.82(10) . .
O13_3 Na2_5 Na1_4 129.47(10) . .
Na1_3 Na2_5 Na1_4 178.11(8) . .
O14_3 Na3_5 O22_3 104.86(16) 8_444 .
O14_3 Na3_5 O14_4 96.10(15) 8_444 7_444
O22_3 Na3_5 O14_4 100.92(14) . 7_444
O14_3 Na3_5 O22_4 119.50(17) 8_444 .
O22_3 Na3_5 O22_4 118.77(15) . .
O14_4 Na3_5 O22_4 112.94(14) 7_444 .
O2_6001 Na4_5 O15_4 116.8(3) . .
O2_6001 Na4_5 O25_4 117.1(4) . .
O15_4 Na4_5 O25_4 117.1(3) . .
O14_3 Na5_5 N5_2 102.9(2) . .
O14_3 Na5_5 C09_2 83.2(3) . .
N5_2 Na5_5 C09_2 24.55(17) . .
O3_6001 Na6_5 O34_3 124.3(7) . .
O3_6001 Na6_5 O26_3 102.2(6) . .
O34_3 Na6_5 O26_3 133.5(5) . .
Na8B_5 Na8A_5 O2_6001 96.9(8) . 7_444
Na8B_5 Na8A_5 O24_3 161.3(8) . .
O2_6001 Na8A_5 O24_3 101.4(7) 7_444 .
Na8B_5 Na8A_5 O16_3 67.9(6) . .
O2_6001 Na8A_5 O16_3 116.8(6) 7_444 .
O24_3 Na8A_5 O16_3 99.7(6) . .
Na8A_5 Na8B_5 O16_3 63.0(7) . .
O06_4 Na9A_5 Na9B_5 65.0(8) . .
O35_4 Na9B_5 S4_4 12(2) . .
O35_4 Na9B_5 O35_4 30(2) . .
S4_4 Na9B_5 O35_4 29.8(5) . .
O35_4 Na9B_5 N6_2 114(2) . 10_656
S4_4 Na9B_5 N6_2 105.3(6) . 10_656
O35_4 Na9B_5 N6_2 128.3(7) . 10_656
O35_4 Na9B_5 C29_2 96(2) . 10_656
S4_4 Na9B_5 C29_2 91.3(6) . 10_656
O35_4 Na9B_5 C29_2 120.1(8) . 10_656
N6_2 Na9B_5 C29_2 25.1(2) 10_656 10_656
O35_4 Na9B_5 C36_4 47(2) . .
S4_4 Na9B_5 C36_4 35.4(6) . .
O35_4 Na9B_5 C36_4 45.2(8) . .
N6_2 Na9B_5 C36_4 83.6(7) 10_656 .
C29_2 Na9B_5 C36_4 82.7(7) 10_656 .
O35_4 Na9B_5 Na9A_5 90(2) . .
S4_4 Na9B_5 Na9A_5 91.6(7) . .
O35_4 Na9B_5 Na9A_5 61.8(6) . .
N6_2 Na9B_5 Na9A_5 140.0(7) 10_656 .
C29_2 Na9B_5 Na9A_5 164.2(7) 10_656 .
C36_4 Na9B_5 Na9A_5 90.7(8) . .
O6_6 C10_6 C9_6 105(2) . .
O5_6 C9_6 C10_6 105(2) . .
C8_6 O5_6 C9_6 115(2) . .
O5_6 C8_6 C7_6 116.4(18) . .
O4_6 C7_6 C8_6 109.8(19) . .
C6_6 O4_6 C7_6 113(3) . .
O4_6 C6_6 C5_6 123(3) . .
O3_6 C5_6 C6_6 106(2) . .
C4_6 O3_6 C5_6 109(4) . .
O3_6 C4_6 C3_6 111(3) . .
O2_6 C3_6 C4_6 112(2) . .
C2_6 O2_6 C3_6 115(2) . .
O2_6 C2_6 C1_6 107(2) . .
O1_6 C1_6 C2_6 119(3) . .
Na8A_5 O2_6001 Na4_5 139.3(6) 8_444 .

loop_
_geom_bond_atom_site_label_1
_geom_bond_atom_site_label_2
_geom_bond_distance
_geom_bond_site_symmetry_2
N1_1 C01_1 1.360(7) .
N1_1 C04_1 1.418(8) .
C01_1 C25_1 1.390(8) .
C01_1 C02_1 1.436(8) .
C02_1 C03_1 1.340(9) .
C03_1 C04_1 1.461(8) .
C04_1 C05_1 1.375(8) .
C05_1 C61_1 1.390(9) .
C05_1 C06_1 1.512(9) .
C06_1 C07_1 1.352(10) .
C06_1 C10_1 1.377(10) .
C07_1 C08_1 1.348(13) .
C08_1 N5_1 1.269(17) .
N5_1 C09_1 1.319(17) .
N5_1 C11_1 1.494(11) .
C09_1 C10_1 1.385(13) .
N2_1 C24_1 1.373(7) .
N2_1 C21_1 1.400(7) .
C21_1 C45_1 1.386(8) .
C21_1 C22_1 1.450(8) .
C22_1 C23_1 1.344(8) .
C23_1 C24_1 1.446(8) .
C24_1 C25_1 1.393(8) .
C25_1 C26_1 1.490(9) .
C26_1 C27_1 1.389(9) .
C26_1 C30_1 1.394(9) .
C27_1 C28_1 1.399(10) .
C28_1 N6_1 1.306(9) .
N6_1 C29_1 1.330(9) .
N6_1 C31_1 1.499(8) .
C29_1 C30_1 1.355(9) .
N3_1 C41_1 1.348(7) .
N3_1 C44_1 1.389(8) .
C41_1 C65_1 1.395(8) .
C41_1 C42_1 1.433(8) .
C42_1 C43_1 1.347(9) .
C43_1 C44_1 1.456(9) .
C44_1 C45_1 1.394(9) .
C45_1 C46_1 1.492(8) .
C46_1 C50_1 1.365(9) .
C46_1 C47_1 1.376(9) .
C47_1 C48_1 1.381(10) .
C48_1 N7_1 1.353(9) .
N7_1 C49_1 1.315(9) .
N7_1 C51_1 1.503(9) .
C49_1 C50_1 1.366(9) .
N4_1 C64_1 1.355(7) .
N4_1 C61_1 1.375(7) .
C61_1 C62_1 1.423(9) .
C62_1 C63_1 1.334(8) .
C63_1 C64_1 1.452(8) .
C64_1 C65_1 1.397(8) .
C65_1 C66_1 1.471(9) .
C66_1 C67_1 1.372(9) .
C66_1 C70_1 1.393(9) .
C67_1 C68_1 1.387(9) .
C68_1 N8_1 1.284(8) .
N8_1 C69_1 1.414(9) .
N8_1 C71_1 1.485(8) .
C69_1 C70_1 1.366(10) .
N1_2 C01_2 1.384(7) .
N1_2 C04_2 1.394(7) .
C01_2 C25_2 1.386(8) .
C01_2 C02_2 1.413(8) .
C02_2 C03_2 1.324(8) .
C03_2 C04_2 1.435(8) .
C04_2 C05_2 1.402(8) .
C05_2 C21_2 1.382(8) 9
C05_2 C06_2 1.483(8) .
C06_2 C10_2 1.391(10) .
C06_2 C07_2 1.394(9) .
C07_2 C08_2 1.377(10) .
C08_2 N5_2 1.315(10) .
N5_2 C09_2 1.288(9) .
N5_2 C11_2 1.466(8) .
N5_2 Na5_5 3.006(8) .
C09_2 C10_2 1.389(10) .
C09_2 Na5_5 3.050(9) .
N2_2 C21_2 1.379(7) .
N2_2 C24_2 1.391(7) .
C21_2 C05_2 1.382(8) 9
C21_2 C22_2 1.422(8) .
C22_2 C23_2 1.359(8) .
C23_2 C24_2 1.415(8) .
C24_2 C25_2 1.424(8) .
C25_2 C26_2 1.488(8) .
C26_2 C27_2 1.345(10) .
C26_2 C30_2 1.379(9) .
C27_2 C28_2 1.408(10) .
C28_2 N6_2 1.310(9) .
N6_2 C29_2 1.318(10) .
N6_2 C31_2 1.489(8) .
N6_2 Na9B_5 2.961(15) 10_556
C29_2 C30_2 1.347(10) .
C29_2 Na9B_5 3.075(17) 10_556
C01_3 C02_3 1.494(10) .
C01_3 C14_3 1.528(9) .
C02_3 C07_3 1.362(9) .
C02_3 C03_3 1.407(10) .
C03_3 C04_3 1.367(10) .
C03_3 O01_3 1.411(7) .
C04_3 C05_3 1.380(10) .
C04_3 C31_3 1.514(10) .
C05_3 C06_3 1.357(11) .
C06_3 C07_3 1.390(11) .
C06_3 S1_3 1.804(8) .
O01_3 C08_3 1.457(9) .
O01_3 Na1_3 2.434(5) .
C08_3 C09_3 1.486(10) .
C09_3 O03_3 1.219(9) .
C09_3 O02_3 1.296(9) .
C09_3 Na1_3 3.129(10) .
O03_3 Na1_3 2.469(6) .
O03_3 Na2_5 2.758(5) .
S1_3 O06_3 1.357(7) .
S1_3 O04_3 1.411(7) .
S1_3 O05_3 1.421(8) .
O06_3 Na7_5 2.787(18) .
C11_3 C24_3 1.492(9) .
C11_3 C12_3 1.518(8) .
C12_3 C17_3 1.384(8) .
C12_3 C13_3 1.405(9) .
C13_3 C14_3 1.374(9) .
C13_3 O11_3 1.393(7) .
C14_3 C15_3 1.404(8) .
C15_3 C16_3 1.373(9) .
C16_3 C17_3 1.371(8) .
C16_3 S2_3 1.789(6) .
O11_3 C18_3 1.440(7) .
O11_3 Na1_3 2.458(4) .
C18_3 C19_3 1.520(9) .
C19_3 O13_3 1.226(7) .
C19_3 O12_3 1.272(8) .
O13_3 Na1_3 2.601(5) .
O13_3 Na2_5 2.868(4) .
S2_3 O16_3 1.437(5) .
S2_3 O14_3 1.451(5) .
S2_3 O15_3 1.465(6) .
O14_3 Na5_5 2.809(10) .
O14_3 Na3_5 2.827(6) 7_444
O16_3 Na8A_5 2.899(19) .
O16_3 Na8B_5 3.02(2) .
C21_3 C22_3 1.526(10) .
C21_3 C34_3 1.546(11) .
C22_3 C27_3 1.361(9) .
C22_3 C23_3 1.386(9) .
C23_3 O21_3 1.394(7) .
C23_3 C24_3 1.415(9) .
C24_3 C25_3 1.399(9) .
C25_3 C26_3 1.369(10) .
C26_3 C27_3 1.443(11) .
C26_3 S3_3 1.750(7) .
O21_3 C28_3 1.452(7) .
O21_3 Na1_3 2.427(5) .
C28_3 C29_3 1.476(9) .
C29_3 O23_3 1.203(7) .
C29_3 O22_3 1.306(8) .
C29_3 Na1_3 3.127(8) .
O22_3 Na3_5 2.890(5) .
O23_3 Na1_3 2.492(5) .
O23_3 Na2_5 2.808(5) .
S3_3 O25_3 1.400(6) .
S3_3 O24_3 1.425(6) .
S3_3 O26_3 1.465(6) .
O24_3 Na8A_5 2.87(2) .
O26_3 Na6_5 2.662(11) .
C31_3 C32_3 1.498(12) .
C32_3 C37_3 1.371(11) .
C32_3 C33_3 1.433(12) .
C33_3 C34_3 1.364(11) .
C33_3 O31_3 1.402(9) .
C34_3 C35_3 1.371(11) .
C35_3 C36_3 1.432(13) .
C36_3 C37_3 1.398(13) .
C36_3 S4_3 1.807(9) .
O31_3 C38_3 1.459(8) .
O31_3 Na1_3 2.421(5) .
C38_3 C39_3 1.517(12) .
C39_3 O33_3 1.190(9) .
C39_3 O32_3 1.325(9) .
O33_3 Na1_3 2.561(6) .
O33_3 Na2_5 2.752(6) .
S4_3 O36_3 1.317(6) .
S4_3 O35_3 1.375(7) .
S4_3 O34_3 1.455(11) .
O34_3 Na6_5 2.656(15) .
Na1_3 Na2_5 3.332(3) .
C01_4 C02_4 1.485(9) .
C01_4 C14_4 1.498(9) .
C02_4 C03_4 1.366(10) .
C02_4 C07_4 1.380(9) .
C03_4 C04_4 1.392(10) .
C03_4 O01_4 1.430(8) .
C04_4 C05_4 1.384(10) .
C04_4 C31_4 1.558(12) .
C05_4 C06_4 1.354(12) .
C06_4 C07_4 1.403(12) .
C06_4 S1_4 1.790(8) .
O01_4 C08_4 1.474(8) .
O01_4 Na1_4 2.425(5) .
C08_4 C09_4 1.501(11) .
C09_4 O03_4 1.210(9) .
C09_4 O02_4 1.288(9) .
C09_4 Na1_4 3.122(10) .
O03_4 Na1_4 2.470(6) .
O03_4 Na2_5 2.756(4) .
S1_4 O04_4 1.352(9) .
S1_4 O05_4 1.421(6) .
S1_4 O06_4 1.448(10) .
O06_4 Na9A_5 2.55(2) .
C11_4 C24_4 1.498(9) .
C11_4 C12_4 1.528(8) .
C12_4 C13_4 1.389(9) .
C12_4 C17_4 1.395(8) .
C13_4 O11_4 1.401(7) .
C13_4 C14_4 1.412(8) .
C14_4 C15_4 1.382(8) .
C15_4 C16_4 1.404(9) .
C16_4 C17_4 1.378(8) .
C16_4 S2_4 1.785(6) .
O11_4 C18_4 1.417(7) .
O11_4 Na1_4 2.448(4) .
C18_4 C19_4 1.491(8) .
C19_4 O13_4 1.236(7) .
C19_4 O12_4 1.277(8) .
O13_4 Na1_4 2.642(5) .
O13_4 Na2_5 2.818(4) .
S2_4 O15_4 1.437(5) .
S2_4 O14_4 1.455(4) .
S2_4 O16_4 1.464(4) .
O14_4 Na3_5 2.904(5) 8_444
O15_4 Na4_5 2.760(8) .
C21_4 C34_4 1.14(3) .
C21_4 C22_4 1.516(11) .
C21_4 C34_4 1.604(18) .
C22_4 C23_4 1.388(10) .
C22_4 C27_4 1.436(11) .
C22_4 C34_4 2.02(4) .
C23_4 O21_4 1.390(7) .
C23_4 C24_4 1.393(9) .
C24_4 C25_4 1.390(9) .
C25_4 C26_4 1.383(10) .
C26_4 C27_4 1.338(12) .
C26_4 S3_4 1.779(8) .
O21_4 C28_4 1.443(7) .
O21_4 Na1_4 2.416(5) .
C28_4 C29_4 1.508(9) .
C29_4 O23_4 1.211(7) .
C29_4 O22_4 1.300(8) .
C29_4 Na1_4 3.122(8) .
O22_4 Na3_5 2.957(5) .
O23_4 Na1_4 2.476(5) .
O23_4 Na2_5 2.767(5) .
S3_4 O25_4 1.414(7) .
S3_4 O24_4 1.433(6) .
S3_4 O26_4 1.440(8) .
O25_4 Na4_5 2.777(10) .
C31_4 C32_4 1.397(18) .
C31_4 C32_4 1.58(4) .
O31_4 C33_4 1.375(13) .
O31_4 C38_4 1.494(8) .
O31_4 C33_4 1.68(4) .
O31_4 Na1_4 2.407(5) .
C38_4 C39_4 1.511(12) .
C39_4 O33_4 1.237(10) .
C39_4 O32_4 1.302(10) .
O33_4 Na1_4 2.532(6) .
O33_4 Na2_5 2.794(6) .
S4_4 O35_4 1.405(15) .
S4_4 O34_4 1.433(15) .
S4_4 O36_4 1.480(16) .
S4_4 C36_4 1.808(14) .
O35_4 Na9B_5 2.59(2) .
C32_4 C33_4 1.34(2) .
C32_4 C37_4 1.394(19) .
C33_4 C34_4 1.38(2) .
C34_4 C35_4 1.421(17) .
C35_4 C36_4 1.392(17) .
C36_4 C37_4 1.297(16) .
S4_4 O36_4 1.379(15) .
S4_4 O35_4 1.407(16) .
S4_4 O34_4 1.413(16) .
S4_4 C36_4 1.83(3) .
S4_4 Na9B_5 2.340(19) .
O35_4 Na9B_5 0.97(2) .
C32_4 C37_4 1.54(5) .
C32_4 C33_4 1.56(6) .
C33_4 C34_4 1.22(5) .
C34_4 C35_4 1.58(5) .
C35_4 C36_4 1.50(5) .
C36_4 C37_4 1.38(4) .
C36_4 Na9B_5 3.13(4) .
Na1_4 Na2_5 3.349(3) .
Na3_5 O14_3 2.827(6) 8_444
Na3_5 O14_4 2.904(5) 7_444
Na4_5 O2_6001 2.725(13) .
Na6_5 O3_6001 2.39(3) .
Na8A_5 Na8B_5 2.46(3) .
Na8A_5 O2_6001 2.57(2) 7_444
Na9A_5 Na9B_5 3.21(3) .
Na9B_5 N6_2 2.961(15) 10_656
Na9B_5 C29_2 3.075(17) 10_656
O6_6 C10_6 1.416(18) .
C10_6 C9_6 1.526(18) .
C9_6 O5_6 1.417(19) .
O5_6 C8_6 1.402(17) .
C8_6 C7_6 1.491(16) .
C7_6 O4_6 1.455(18) .
O4_6 C6_6 1.402(19) .
C6_6 C5_6 1.49(2) .
C5_6 O3_6 1.458(19) .
O3_6 C4_6 1.42(2) .
C4_6 C3_6 1.50(2) .
C3_6 O2_6 1.410(19) .
O2_6 C2_6 1.378(18) .
C2_6 C1_6 1.487(18) .
C1_6 O1_6 1.379(18) .
O2_6001 Na8A_5 2.57(2) 8_444
